data_4129950
loop_
_publ_author_name
'Zhang, Li-Min'
'Mak, Thomas C. W.'

_publ_section_title
;
 Comproportionation Synthesis of Copper(I) Alkynyl Complexes Encapsulating
 Polyoxomolybdate Templates: Bowl-Shaped Cu33 and Peanut-Shaped Cu62
 Nanoclusters.
;
_journal_issue 9
_journal_name_full 'Journal of the American Chemical Society'
_journal_page_first 2909
_journal_page_last 2912
_journal_paper_doi 10.1021/jacs.5b12103
_journal_volume 138
_journal_year 2016
_chemical_formula_sum 'C144 H216 B Cu33 F4 Mo4 O16'
_chemical_formula_weight 4770.87
_space_group_IT_number 14
_space_group_name_Hall '-P 2ybc'
_space_group_name_H-M_alt 'P 1 21/c 1'
_symmetry_cell_setting monoclinic
_symmetry_space_group_name_H-M 'P 1 21/c 1'
_atom_sites_solution_hydrogens geom
_atom_sites_solution_primary direct
_atom_sites_solution_secondary difmap
_audit_creation_method SHELXL-97
_cell_angle_alpha 90.00
_cell_angle_beta 118.250(7)
_cell_angle_gamma 90.00
_cell_formula_units_Z 4
_cell_length_a 18.3273(18)
_cell_length_b 59.907(6)
_cell_length_c 19.5146(15)
_cell_measurement_reflns_used 9679
_cell_measurement_temperature 173(2)
_cell_measurement_theta_max 25.7
_cell_measurement_theta_min 2.4
_cell_volume 18874(3)
_computing_structure_refinement 'SHELXL-97 (Sheldrick, 2008)'
_computing_structure_solution 'SHELXS-97 (Sheldrick, 2008)'
_diffrn_ambient_temperature 173(2)
_diffrn_measured_fraction_theta_full 0.999
_diffrn_measured_fraction_theta_max 0.999
_diffrn_measurement_device_type 'Bruker APEX CCD'
_diffrn_radiation_monochromator graphite
_diffrn_radiation_source 'fine-focus sealed tube'
_diffrn_radiation_type MoK\a
_diffrn_radiation_wavelength 0.71073
_diffrn_reflns_av_R_equivalents 0.0690
_diffrn_reflns_av_sigmaI/netI 0.0512
_diffrn_reflns_limit_h_max 21
_diffrn_reflns_limit_h_min -21
_diffrn_reflns_limit_k_max 71
_diffrn_reflns_limit_k_min -71
_diffrn_reflns_limit_l_max 23
_diffrn_reflns_limit_l_min -23
_diffrn_reflns_number 256709
_diffrn_reflns_theta_full 25.00
_diffrn_reflns_theta_max 25.00
_diffrn_reflns_theta_min 1.80
_exptl_absorpt_coefficient_mu 3.931
_exptl_absorpt_correction_T_max 0.730
_exptl_absorpt_correction_T_min 0.630
_exptl_absorpt_correction_type multi-scan
_exptl_absorpt_process_details SADABS
_exptl_crystal_colour red
_exptl_crystal_density_diffrn 1.679
_exptl_crystal_density_method 'not measured'
_exptl_crystal_description block
_exptl_crystal_F_000 9496.0
_exptl_crystal_size_max 0.16
_exptl_crystal_size_mid 0.10
_exptl_crystal_size_min 0.08
_platon_squeeze_details
;
;
_refine_diff_density_max 1.105
_refine_diff_density_min -1.255
_refine_diff_density_rms 0.210
_refine_ls_extinction_method none
_refine_ls_goodness_of_fit_ref 1.001
_refine_ls_hydrogen_treatment mixed
_refine_ls_matrix_type full
_refine_ls_number_parameters 1976
_refine_ls_number_reflns 33209
_refine_ls_number_restraints 360
_refine_ls_restrained_S_all 0.998
_refine_ls_R_factor_all 0.1167
_refine_ls_R_factor_gt 0.0966
_refine_ls_shift/su_max 0.036
_refine_ls_shift/su_mean 0.000
_refine_ls_structure_factor_coef Fsqd
_refine_ls_weighting_details 'calc w=1/[\s^2^(Fo^2^)+(0.0407P)^2^+895.6171P] where P=(Fo^2^+2Fc^2^)/3'
_refine_ls_weighting_scheme calc
_refine_ls_wR_factor_gt 0.2086
_refine_ls_wR_factor_ref 0.2181
_reflns_number_gt 26842
_reflns_number_total 33209
_reflns_threshold_expression >2sigma(I)
_cod_data_source_file ja5b12103_si_002.cif
_cod_data_source_block 3
_cod_depositor_comments
;
The following automatic conversions were performed:

data item '_symmetry_cell_setting' value 'Monoclinic' was changed to
'monoclinic' in accordance with the
/home/saulius/struct/COD-crude-data/automatic-downloads/DataCite-retrospective/ACS/depositions/lib/dictionaries/cif_core.dic
dictionary named 'cif_core.dic' version 2.4.2 last updated on
2011-04-26.

Automatic conversion script
Id: cif_fix_values 6909 2019-04-08 15:41:33Z antanas 
;
_cod_original_sg_symbol_H-M P21/c
_cod_database_code 4129950

loop_
_symmetry_equiv_pos_as_xyz
'x, y, z'
'-x, y+1/2, -z+1/2'
'-x, -y, -z'
'x, -y-1/2, z-1/2'

loop_
_atom_site_label
_atom_site_type_symbol
_atom_site_fract_x
_atom_site_fract_y
_atom_site_fract_z
_atom_site_U_iso_or_equiv
_atom_site_adp_type
_atom_site_occupancy
_atom_site_symmetry_multiplicity
_atom_site_calc_flag
_atom_site_refinement_flags
_atom_site_disorder_assembly
_atom_site_disorder_group
B1 B 0.886(2) 0.9271(4) 0.7416(15) 0.075(8) Uani 1 1 d . . .
C1 C 1.1409(9) 0.0722(3) 0.8049(8) 0.036(3) Uani 1 1 d . . .
C2 C 1.1784(12) 0.0554(3) 0.8341(10) 0.054(5) Uani 1 1 d . A .
C3 C 1.2398(12) 0.0370(3) 0.8617(10) 0.056(5) Uani 1 1 d . . .
C4 C 1.326(3) 0.0505(9) 0.927(3) 0.052(6) Uani 0.38(3) 1 d PU A 1
H4A H 1.3712 0.0401 0.9491 0.079 Uiso 0.38(3) 1 calc PR A 1
H4B H 1.3164 0.0568 0.9668 0.079 Uiso 0.38(3) 1 calc PR A 1
H4C H 1.3393 0.0622 0.9006 0.079 Uiso 0.38(3) 1 calc PR A 1
C5 C 1.274(4) 0.0313(10) 0.806(3) 0.069(8) Uani 0.38(3) 1 d PU A 1
H5A H 1.3137 0.0194 0.8270 0.104 Uiso 0.38(3) 1 calc PR A 1
H5B H 1.3009 0.0442 0.7983 0.104 Uiso 0.38(3) 1 calc PR A 1
H5C H 1.2297 0.0268 0.7563 0.104 Uiso 0.38(3) 1 calc PR A 1
C6 C 1.214(5) 0.0194(13) 0.898(4) 0.087(10) Uani 0.38(3) 1 d PU A 1
H6A H 1.2546 0.0076 0.9156 0.130 Uiso 0.38(3) 1 calc PR A 1
H6B H 1.1615 0.0135 0.8605 0.130 Uiso 0.38(3) 1 calc PR A 1
H6C H 1.2098 0.0254 0.9414 0.130 Uiso 0.38(3) 1 calc PR A 1
C7 C 1.0508(9) 0.0920(2) 0.9108(8) 0.031(3) Uani 1 1 d . . .
C8 C 1.1092(8) 0.0864(2) 0.9751(8) 0.030(3) Uani 1 1 d . . .
C9 C 1.1727(9) 0.0806(3) 1.0512(8) 0.042(4) Uani 1 1 d . . .
C10 C 1.1690(14) 0.0961(4) 1.1117(11) 0.074(6) Uani 1 1 d U . .
H10A H 1.2118 0.0920 1.1625 0.111 Uiso 1 1 calc R . .
H10B H 1.1159 0.0947 1.1098 0.111 Uiso 1 1 calc R . .
H10C H 1.1770 0.1112 1.1006 0.111 Uiso 1 1 calc R . .
C11 C 1.2567(11) 0.0823(4) 1.0493(13) 0.072(6) Uani 1 1 d U . .
H11A H 1.3013 0.0785 1.0995 0.108 Uiso 1 1 calc R . .
H11B H 1.2641 0.0972 1.0362 0.108 Uiso 1 1 calc R . .
H11C H 1.2563 0.0721 1.0110 0.108 Uiso 1 1 calc R . .
C12 C 1.1623(12) 0.0565(3) 1.0730(11) 0.068(6) Uani 1 1 d . . .
H12A H 1.2058 0.0531 1.1243 0.102 Uiso 1 1 calc R . .
H12B H 1.1651 0.0463 1.0363 0.102 Uiso 1 1 calc R . .
H12C H 1.1097 0.0550 1.0720 0.102 Uiso 1 1 calc R . .
C13 C 0.9168(9) 0.0779(2) 0.9673(7) 0.029(3) Uani 1 1 d . . .
C14 C 0.8912(9) 0.0586(2) 0.9607(7) 0.033(3) Uani 1 1 d . A .
C15 C 0.8762(10) 0.0361(2) 0.9837(8) 0.033(3) Uani 1 1 d . . .
C16 C 0.8174(13) 0.0221(3) 0.9134(9) 0.061(6) Uani 1 1 d . . .
H16A H 0.7656 0.0298 0.8857 0.091 Uiso 1 1 calc R . .
H16B H 0.8084 0.0079 0.9309 0.091 Uiso 1 1 calc R . .
H16C H 0.8415 0.0199 0.8797 0.091 Uiso 1 1 calc R . .
C17 C 0.8380(14) 0.0398(3) 1.0385(11) 0.065(6) Uani 1 1 d . . .
H17A H 0.7862 0.0475 1.0110 0.097 Uiso 1 1 calc R . .
H17B H 0.8753 0.0485 1.0825 0.097 Uiso 1 1 calc R . .
H17C H 0.8288 0.0256 1.0560 0.097 Uiso 1 1 calc R . .
C18 C 0.9550(12) 0.0241(3) 1.0251(12) 0.060(5) Uani 1 1 d . . .
H18A H 0.9453 0.0096 1.0398 0.091 Uiso 1 1 calc R . .
H18B H 0.9915 0.0324 1.0708 0.091 Uiso 1 1 calc R . .
H18C H 0.9799 0.0226 0.9917 0.091 Uiso 1 1 calc R . .
C19 C 0.9605(8) 0.0421(2) 0.8235(8) 0.028(3) Uani 1 1 d . . .
C20 C 0.9345(9) 0.0262(2) 0.7791(8) 0.029(3) Uani 1 1 d . A .
C21 C 0.9125(11) 0.0051(3) 0.7335(8) 0.045(4) Uani 1 1 d . . .
C22 C 0.8669(15) 0.0103(4) 0.6450(11) 0.085(8) Uani 1 1 d . . .
H22A H 0.8528 -0.0034 0.6161 0.127 Uiso 1 1 calc R . .
H22B H 0.9025 0.0190 0.6317 0.127 Uiso 1 1 calc R . .
H22C H 0.8174 0.0186 0.6325 0.127 Uiso 1 1 calc R . .
C23 C 0.8540(13) -0.0086(3) 0.7512(11) 0.067(6) Uani 1 1 d . . .
H23A H 0.8401 -0.0221 0.7215 0.100 Uiso 1 1 calc R . .
H23B H 0.8045 -0.0001 0.7377 0.100 Uiso 1 1 calc R . .
H23C H 0.8803 -0.0121 0.8057 0.100 Uiso 1 1 calc R . .
C24 C 0.9934(11) -0.0072(4) 0.7529(11) 0.065(6) Uani 1 1 d . . .
H24A H 0.9810 -0.0210 0.7243 0.098 Uiso 1 1 calc R . .
H24B H 1.0226 -0.0103 0.8076 0.098 Uiso 1 1 calc R . .
H24C H 1.0272 0.0020 0.7389 0.098 Uiso 1 1 calc R . .
C25 C 0.6462(11) 0.1805(4) 0.3148(11) 0.064(5) Uani 1 1 d . . .
C26 C 0.5871(19) 0.1930(5) 0.2536(16) 0.044(6) Uani 0.539(14) 1 d PD B 1
C27 C 0.525(3) 0.2051(8) 0.1801(19) 0.096(11) Uani 0.539(14) 1 d PDU B 1
C28 C 0.562(3) 0.2186(8) 0.144(3) 0.088(10) Uani 0.539(14) 1 d PU B 1
H28A H 0.6028 0.2282 0.1821 0.132 Uiso 0.539(14) 1 calc PR B 1
H28B H 0.5193 0.2275 0.1039 0.132 Uiso 0.539(14) 1 calc PR B 1
H28C H 0.5868 0.2092 0.1213 0.132 Uiso 0.539(14) 1 calc PR B 1
C29 C 0.462(4) 0.1882(10) 0.132(4) 0.129(14) Uani 0.539(14) 1 d PU B 1
H29A H 0.4446 0.1799 0.1638 0.194 Uiso 0.539(14) 1 calc PR B 1
H29B H 0.4848 0.1782 0.1088 0.194 Uiso 0.539(14) 1 calc PR B 1
H29C H 0.4145 0.1956 0.0912 0.194 Uiso 0.539(14) 1 calc PR B 1
C30 C 0.486(4) 0.2178(9) 0.223(3) 0.114(13) Uani 0.539(14) 1 d PDU B 1
H30A H 0.4629 0.2073 0.2442 0.171 Uiso 0.539(14) 1 calc PR B 1
H30B H 0.4433 0.2274 0.1868 0.171 Uiso 0.539(14) 1 calc PR B 1
H30C H 0.5278 0.2265 0.2639 0.171 Uiso 0.539(14) 1 calc PR B 1
C31 C 0.6232(11) 0.1309(3) 0.2574(8) 0.044(4) Uani 1 1 d U . .
C32 C 0.5715(13) 0.1265(3) 0.1984(13) 0.071(6) Uani 1 1 d D B .
C33 C 0.5077(19) 0.1157(4) 0.1210(19) 0.096(10) Uani 0.65(2) 1 d PDU B 1
C34 C 0.537(3) 0.1220(6) 0.062(3) 0.097(10) Uani 0.65(2) 1 d PDU B 1
H34A H 0.5889 0.1147 0.0759 0.145 Uiso 0.65(2) 1 calc PR B 1
H34B H 0.5445 0.1379 0.0628 0.145 Uiso 0.65(2) 1 calc PR B 1
H34C H 0.4967 0.1174 0.0111 0.145 Uiso 0.65(2) 1 calc PR B 1
C35 C 0.425(2) 0.1269(7) 0.098(3) 0.116(11) Uani 0.65(2) 1 d PDU B 1
H35A H 0.4314 0.1428 0.0979 0.174 Uiso 0.65(2) 1 calc PR B 1
H35B H 0.4065 0.1231 0.1353 0.174 Uiso 0.65(2) 1 calc PR B 1
H35C H 0.3849 0.1220 0.0475 0.174 Uiso 0.65(2) 1 calc PR B 1
C36 C 0.503(2) 0.0903(4) 0.1221(18) 0.088(11) Uani 0.65(2) 1 d PD B 1
H36A H 0.5568 0.0842 0.1355 0.132 Uiso 0.65(2) 1 calc PR B 1
H36B H 0.4636 0.0851 0.0716 0.132 Uiso 0.65(2) 1 calc PR B 1
H36C H 0.4868 0.0858 0.1599 0.132 Uiso 0.65(2) 1 calc PR B 1
C37 C 0.6522(10) 0.1335(3) 0.8785(11) 0.047(4) Uani 1 1 d . A .
C38 C 0.6416(12) 0.1530(3) 0.8895(10) 0.057(5) Uani 1 1 d . A .
C39 C 0.6115(14) 0.1750(3) 0.8990(13) 0.064(5) Uani 1 1 d . . .
C40 C 0.561(3) 0.1699(6) 0.944(2) 0.076(9) Uani 0.59(3) 1 d PDU C 1
H40A H 0.5395 0.1835 0.9524 0.114 Uiso 0.59(3) 1 calc PR C 1
H40B H 0.5975 0.1631 0.9930 0.114 Uiso 0.59(3) 1 calc PR C 1
H40C H 0.5169 0.1598 0.9136 0.114 Uiso 0.59(3) 1 calc PR C 1
C41 C 0.566(2) 0.1884(7) 0.8272(18) 0.072(8) Uani 0.59(3) 1 d PDU C 1
H41A H 0.5498 0.2024 0.8397 0.108 Uiso 0.59(3) 1 calc PR C 1
H41B H 0.5184 0.1804 0.7909 0.108 Uiso 0.59(3) 1 calc PR C 1
H41C H 0.6021 0.1912 0.8046 0.108 Uiso 0.59(3) 1 calc PR C 1
C42 C 0.6881(18) 0.1878(6) 0.9650(18) 0.056(8) Uani 0.59(3) 1 d PD C 1
H42A H 0.6708 0.2023 0.9727 0.085 Uiso 0.59(3) 1 calc PR C 1
H42B H 0.7305 0.1894 0.9498 0.085 Uiso 0.59(3) 1 calc PR C 1
H42C H 0.7094 0.1794 1.0126 0.085 Uiso 0.59(3) 1 calc PR C 1
C43 C 1.1333(9) 0.1457(3) 0.6710(9) 0.038(4) Uani 1 1 d . . .
C44 C 1.1930(8) 0.1347(3) 0.7210(8) 0.044(4) Uani 1 1 d . A .
C45 C 1.2825(11) 0.1273(3) 0.7612(11) 0.059(5) Uani 1 1 d U . .
C46 C 1.2862(15) 0.1031(4) 0.7231(16) 0.048(6) Uani 0.656(18) 1 d PU D 2
H46A H 1.3423 0.0978 0.7473 0.072 Uiso 0.656(18) 1 calc PR D 2
H46B H 1.2666 0.1048 0.6682 0.072 Uiso 0.656(18) 1 calc PR D 2
H46C H 1.2518 0.0925 0.7315 0.072 Uiso 0.656(18) 1 calc PR D 2
C47 C 1.3142(18) 0.1230(5) 0.8461(16) 0.059(7) Uani 0.656(18) 1 d PU D 2
H47A H 1.3710 0.1183 0.8690 0.088 Uiso 0.656(18) 1 calc PR D 2
H47B H 1.2817 0.1115 0.8527 0.088 Uiso 0.656(18) 1 calc PR D 2
H47C H 1.3103 0.1364 0.8711 0.088 Uiso 0.656(18) 1 calc PR D 2
C48 C 1.335(2) 0.1445(5) 0.740(2) 0.055(7) Uani 0.656(18) 1 d PU D 2
H48A H 1.3918 0.1400 0.7649 0.083 Uiso 0.656(18) 1 calc PR D 2
H48B H 1.3300 0.1592 0.7572 0.083 Uiso 0.656(18) 1 calc PR D 2
H48C H 1.3138 0.1446 0.6845 0.083 Uiso 0.656(18) 1 calc PR D 2
C49 C 1.1448(8) 0.1328(3) 0.8737(8) 0.034(3) Uani 1 1 d . . .
C50 C 1.1521(10) 0.1494(3) 0.9091(9) 0.042(4) Uani 1 1 d . A .
C51 C 1.1768(12) 0.1731(3) 0.9458(12) 0.064(5) Uani 1 1 d . . .
C52 C 1.2400(17) 0.1820(5) 0.9241(15) 0.081(8) Uani 0.87(3) 1 d PU E 1
H52A H 1.2876 0.1724 0.9451 0.122 Uiso 0.87(3) 1 calc PR E 1
H52B H 1.2562 0.1968 0.9447 0.122 Uiso 0.87(3) 1 calc PR E 1
H52C H 1.2163 0.1824 0.8684 0.122 Uiso 0.87(3) 1 calc PR E 1
C53 C 1.2134(16) 0.1699(4) 1.0332(12) 0.086(8) Uani 1 1 d . E .
H53A H 1.2612 0.1605 1.0516 0.130 Uiso 1 1 calc R . .
H53B H 1.1728 0.1632 1.0445 0.130 Uiso 1 1 calc R . .
H53C H 1.2291 0.1842 1.0586 0.130 Uiso 1 1 calc R . .
C54 C 1.1021(16) 0.1878(4) 0.9141(14) 0.102(9) Uani 1 1 d . E .
H54A H 1.0809 0.1896 0.8591 0.152 Uiso 1 1 calc R . .
H54B H 1.1169 0.2021 0.9389 0.152 Uiso 1 1 calc R . .
H54C H 1.0604 0.1811 0.9240 0.152 Uiso 1 1 calc R . .
C55 C 0.8109(10) 0.1706(2) 0.8454(8) 0.039(4) Uani 1 1 d . A .
C56 C 0.8154(9) 0.1906(2) 0.8314(8) 0.032(3) Uani 1 1 d . . .
C57 C 0.8373(15) 0.2144(3) 0.8361(11) 0.066(6) Uani 1 1 d . . .
C58 C 0.8960(16) 0.2199(3) 0.9234(12) 0.085(7) Uani 1 1 d . . .
H58A H 0.9115 0.2353 0.9284 0.127 Uiso 1 1 calc R . .
H58B H 0.9447 0.2107 0.9421 0.127 Uiso 1 1 calc R . .
H58C H 0.8679 0.2169 0.9532 0.127 Uiso 1 1 calc R . .
C59 C 0.7577(17) 0.2280(3) 0.8045(13) 0.083(8) Uani 1 1 d . . .
H59A H 0.7708 0.2436 0.8070 0.125 Uiso 1 1 calc R . .
H59B H 0.7304 0.2252 0.8351 0.125 Uiso 1 1 calc R . .
H59C H 0.7218 0.2239 0.7514 0.125 Uiso 1 1 calc R . .
C60 C 0.8818(14) 0.2192(3) 0.7878(13) 0.074(6) Uani 1 1 d . . .
H60A H 0.8955 0.2348 0.7914 0.110 Uiso 1 1 calc R . .
H60B H 0.8461 0.2154 0.7343 0.110 Uiso 1 1 calc R . .
H60C H 0.9316 0.2105 0.8073 0.110 Uiso 1 1 calc R . .
C61 C 0.6506(9) 0.1885(2) 0.6320(7) 0.029(3) Uani 1 1 d . A .
C62 C 0.5753(11) 0.1911(3) 0.6072(10) 0.051(4) Uani 1 1 d . A .
C63 C 0.4881(12) 0.2005(3) 0.5786(12) 0.065(5) Uani 1 1 d U . .
C64 C 0.4347(13) 0.1832(4) 0.5871(13) 0.074(6) Uani 1 1 d U F .
H64A H 0.3801 0.1891 0.5696 0.112 Uiso 1 1 calc R . .
H64B H 0.4578 0.1790 0.6408 0.112 Uiso 1 1 calc R . .
H64C H 0.4319 0.1704 0.5565 0.112 Uiso 1 1 calc R . .
C66 C 0.4564(14) 0.2081(4) 0.4905(14) 0.090(8) Uani 1 1 d . F 1
H66A H 0.4926 0.2194 0.4887 0.136 Uiso 1 1 calc R F 1
H66B H 0.4012 0.2140 0.4698 0.136 Uiso 1 1 calc R F 1
H66C H 0.4562 0.1954 0.4602 0.136 Uiso 1 1 calc R F 1
C67 C 0.7794(11) 0.1993(3) 0.5249(9) 0.043(4) Uani 1 1 d . A 1
C68 C 0.7515(17) 0.2156(3) 0.5372(12) 0.078(8) Uani 1 1 d . A 1
C69 C 0.7411(16) 0.2403(4) 0.5475(14) 0.086(7) Uani 1 1 d DU A 1
C70 C 0.665(3) 0.2445(7) 0.558(3) 0.064(8) Uani 0.52(2) 1 d PU A 1
H70A H 0.6604 0.2603 0.5648 0.096 Uiso 0.52(2) 1 calc PR A 1
H70B H 0.6710 0.2367 0.6034 0.096 Uiso 0.52(2) 1 calc PR A 1
H70C H 0.6166 0.2394 0.5132 0.096 Uiso 0.52(2) 1 calc PR A 1
C71 C 0.825(3) 0.2522(9) 0.608(3) 0.112(12) Uani 0.52(2) 1 d PU A 1
H71A H 0.8688 0.2483 0.5959 0.168 Uiso 0.52(2) 1 calc PR A 1
H71B H 0.8399 0.2475 0.6597 0.168 Uiso 0.52(2) 1 calc PR A 1
H71C H 0.8176 0.2681 0.6039 0.168 Uiso 0.52(2) 1 calc PR A 1
C72 C 0.706(3) 0.2494(8) 0.462(3) 0.077(9) Uani 0.52(2) 1 d PU A 1
H72A H 0.7474 0.2481 0.4455 0.116 Uiso 0.52(2) 1 calc PR A 1
H72B H 0.6909 0.2648 0.4606 0.116 Uiso 0.52(2) 1 calc PR A 1
H72C H 0.6579 0.2410 0.4278 0.116 Uiso 0.52(2) 1 calc PR A 1
C73 C 0.8322(11) 0.1468(3) 0.3203(8) 0.047(4) Uani 1 1 d . . .
C74 C 0.8213(11) 0.1662(3) 0.3075(9) 0.044(4) Uani 1 1 d . A .
C75 C 0.805(3) 0.1865(7) 0.251(3) 0.043(6) Uani 0.47(4) 1 d PU A 1
C76 C 0.8159(17) 0.2086(3) 0.3097(15) 0.088(8) Uani 1 1 d . . .
H76A H 0.7681 0.2096 0.3174 0.132 Uiso 1 1 calc R A 1
H76B H 0.8212 0.2221 0.2857 0.132 Uiso 1 1 calc R A 1
H76C H 0.8645 0.2066 0.3590 0.132 Uiso 1 1 calc R A 1
C77 C 0.719(4) 0.1849(11) 0.176(4) 0.096(11) Uani 0.47(4) 1 d PU A 1
H77A H 0.6753 0.1845 0.1901 0.144 Uiso 0.47(4) 1 calc PR A 1
H77B H 0.7165 0.1714 0.1478 0.144 Uiso 0.47(4) 1 calc PR A 1
H77C H 0.7110 0.1976 0.1429 0.144 Uiso 0.47(4) 1 calc PR A 1
C78 C 0.880(4) 0.1875(9) 0.241(4) 0.081(10) Uani 0.47(4) 1 d PU A 1
H78A H 0.9282 0.1889 0.2904 0.121 Uiso 0.47(4) 1 calc PR A 1
H78B H 0.8762 0.2002 0.2090 0.121 Uiso 0.47(4) 1 calc PR A 1
H78C H 0.8836 0.1742 0.2154 0.121 Uiso 0.47(4) 1 calc PR A 1
C79 C 0.8891(9) 0.0857(2) 0.3870(8) 0.033(3) Uani 1 1 d . . .
C80 C 0.8671(11) 0.0832(3) 0.3194(10) 0.047(4) Uani 1 1 d . A .
C81 C 0.8350(14) 0.0755(3) 0.2358(9) 0.062(5) Uani 1 1 d . . .
C82 C 0.882(2) 0.0928(7) 0.202(2) 0.046(7) Uani 0.50 1 d PU B .
H82A H 0.9356 0.0967 0.2441 0.069 Uiso 0.50 1 calc PR . .
H82B H 0.8494 0.1061 0.1825 0.069 Uiso 0.50 1 calc PR . .
H82C H 0.8886 0.0856 0.1618 0.069 Uiso 0.50 1 calc PR . .
C83 C 0.8602(17) 0.0516(3) 0.2382(12) 0.084(8) Uani 1 1 d . B .
H83A H 0.8474 0.0434 0.2735 0.127 Uiso 1 1 calc R . .
H83B H 0.9187 0.0508 0.2555 0.127 Uiso 1 1 calc R . .
H83C H 0.8307 0.0452 0.1871 0.127 Uiso 1 1 calc R . .
C84 C 0.7415(14) 0.0766(4) 0.1960(10) 0.083(7) Uani 1 1 d . B .
H84A H 0.7214 0.0680 0.2251 0.124 Uiso 1 1 calc R . .
H84B H 0.7195 0.0706 0.1444 0.124 Uiso 1 1 calc R . .
H84C H 0.7241 0.0918 0.1933 0.124 Uiso 1 1 calc R . .
C85 C 0.6974(8) 0.0783(2) 0.3747(7) 0.026(3) Uani 1 1 d . . .
C86 C 0.6905(10) 0.0581(2) 0.3847(8) 0.033(3) Uani 1 1 d . A .
C87 C 0.6905(11) 0.0341(3) 0.3811(9) 0.054(5) Uani 1 1 d D . .
C88 C 0.7125(18) 0.0223(5) 0.4554(12) 0.065(7) Uani 0.725(19) 1 d PDU B 1
H88A H 0.7110 0.0065 0.4472 0.098 Uiso 0.725(19) 1 calc PR B 1
H88B H 0.6735 0.0262 0.4732 0.098 Uiso 0.725(19) 1 calc PR B 1
H88C H 0.7672 0.0267 0.4937 0.098 Uiso 0.725(19) 1 calc PR B 1
C89 C 0.7255(19) 0.0258(5) 0.3296(16) 0.071(7) Uani 0.725(19) 1 d PDU B 1
H89A H 0.7246 0.0098 0.3285 0.106 Uiso 0.725(19) 1 calc PR B 1
H89B H 0.7816 0.0309 0.3496 0.106 Uiso 0.725(19) 1 calc PR B 1
H89C H 0.6927 0.0314 0.2778 0.106 Uiso 0.725(19) 1 calc PR B 1
C90 C 0.5963(14) 0.0274(5) 0.3365(18) 0.085(9) Uani 0.725(19) 1 d PDU B 1
H90A H 0.5916 0.0114 0.3318 0.127 Uiso 0.725(19) 1 calc PR B 1
H90B H 0.5710 0.0340 0.2856 0.127 Uiso 0.725(19) 1 calc PR B 1
H90C H 0.5689 0.0326 0.3649 0.127 Uiso 0.725(19) 1 calc PR B 1
C91 C 1.0706(9) 0.0844(2) 0.6015(7) 0.032(3) Uani 1 1 d . . .
C92 C 1.0624(12) 0.0671(3) 0.5623(9) 0.052(5) Uani 1 1 d . A .
C93 C 1.0814(17) 0.0439(5) 0.5401(15) 0.061(8) Uani 0.59(2) 1 d PDU A 1
C94 C 1.036(2) 0.0405(7) 0.4520(15) 0.061(8) Uani 0.59(2) 1 d PDU A 1
H94A H 1.0561 0.0510 0.4279 0.091 Uiso 0.59(2) 1 calc PR A 1
H94B H 0.9775 0.0428 0.4330 0.091 Uiso 0.59(2) 1 calc PR A 1
H94C H 1.0450 0.0256 0.4399 0.091 Uiso 0.59(2) 1 calc PR A 1
C95 C 1.1748(18) 0.0407(7) 0.571(2) 0.093(11) Uani 0.59(2) 1 d PDU A 1
H95A H 1.2032 0.0426 0.6262 0.140 Uiso 0.59(2) 1 calc PR A 1
H95B H 1.1946 0.0515 0.5472 0.140 Uiso 0.59(2) 1 calc PR A 1
H95C H 1.1852 0.0259 0.5581 0.140 Uiso 0.59(2) 1 calc PR A 1
C96 C 1.047(3) 0.0271(6) 0.577(2) 0.083(10) Uani 0.59(2) 1 d PDU A 1
H96A H 1.0754 0.0289 0.6325 0.125 Uiso 0.59(2) 1 calc PR A 1
H96B H 1.0557 0.0122 0.5642 0.125 Uiso 0.59(2) 1 calc PR A 1
H96C H 0.9890 0.0296 0.5575 0.125 Uiso 0.59(2) 1 calc PR A 1
C97 C 0.4762(9) 0.1535(3) 0.3225(8) 0.041(4) Uani 1 1 d . . .
C98 C 0.4119(12) 0.1566(3) 0.3233(10) 0.055(5) Uani 1 1 d . A .
C99 C 0.3216(12) 0.1597(3) 0.2973(10) 0.062(5) Uani 1 1 d . . .
C100 C 0.3035(12) 0.1560(4) 0.3640(12) 0.080(7) Uani 1 1 d . B .
H10D H 0.2454 0.1580 0.3465 0.120 Uiso 1 1 calc R . .
H10E H 0.3345 0.1665 0.4048 0.120 Uiso 1 1 calc R . .
H10F H 0.3191 0.1411 0.3835 0.120 Uiso 1 1 calc R . .
C101 C 0.2692(16) 0.1431(5) 0.2294(14) 0.112(10) Uani 1 1 d . B .
H10G H 0.2114 0.1452 0.2132 0.168 Uiso 1 1 calc R . .
H10H H 0.2845 0.1280 0.2473 0.168 Uiso 1 1 calc R . .
H10I H 0.2796 0.1458 0.1864 0.168 Uiso 1 1 calc R . .
C102 C 0.307(7) 0.1815(17) 0.236(7) 0.073(9) Uani 0.23(6) 1 d PU B 1
H10J H 0.2502 0.1863 0.2132 0.109 Uiso 0.23(6) 1 calc PR B 1
H10K H 0.3195 0.1768 0.1958 0.109 Uiso 0.23(6) 1 calc PR B 1
H10L H 0.3426 0.1936 0.2647 0.109 Uiso 0.23(6) 1 calc PR B 1
C103 C 0.9591(9) 0.1812(3) 0.5111(9) 0.039(4) Uani 1 1 d . . .
C104 C 1.0088(11) 0.1922(3) 0.5661(9) 0.047(4) Uani 1 1 d . A .
C105 C 1.0538(15) 0.2113(4) 0.6226(14) 0.080(6) Uani 1 1 d U . .
C106 C 1.153(4) 0.2077(11) 0.627(4) 0.086(11) Uani 0.45(3) 1 d PU B 1
H10M H 1.1487 0.2105 0.5768 0.129 Uiso 0.45(3) 1 calc PR B 1
H10N H 1.1721 0.1927 0.6428 0.129 Uiso 0.45(3) 1 calc PR B 1
H10O H 1.1922 0.2180 0.6642 0.129 Uiso 0.45(3) 1 calc PR B 1
C107 C 1.066(4) 0.2077(9) 0.695(3) 0.074(9) Uani 0.45(3) 1 d PU B 1
H10P H 1.0944 0.2202 0.7275 0.110 Uiso 0.45(3) 1 calc PR B 1
H10Q H 1.0978 0.1944 0.7155 0.110 Uiso 0.45(3) 1 calc PR B 1
H10R H 1.0129 0.2060 0.6937 0.110 Uiso 0.45(3) 1 calc PR B 1
C108 C 0.992(3) 0.2337(8) 0.577(3) 0.066(8) Uani 0.45(3) 1 d PU B 1
H10S H 0.9883 0.2357 0.5269 0.098 Uiso 0.45(3) 1 calc PR B 1
H10T H 1.0144 0.2469 0.6079 0.098 Uiso 0.45(3) 1 calc PR B 1
H10U H 0.9372 0.2310 0.5709 0.098 Uiso 0.45(3) 1 calc PR B 1
C109 C 0.9956(9) 0.1293(2) 0.4966(8) 0.029(3) Uani 1 1 d . . .
C110 C 1.0423(10) 0.1307(3) 0.4689(8) 0.042(4) Uani 1 1 d . B .
C111 C 1.1016(10) 0.1309(3) 0.4374(9) 0.036(4) Uani 0.849(19) 1 d PDU B 1
C112 C 1.1444(14) 0.1079(4) 0.4488(14) 0.064(6) Uani 0.849(19) 1 d PDU B 1
H11D H 1.1824 0.1084 0.4279 0.097 Uiso 0.849(19) 1 calc PR B 1
H11E H 1.1033 0.0966 0.4223 0.097 Uiso 0.849(19) 1 calc PR B 1
H11F H 1.1740 0.1045 0.5032 0.097 Uiso 0.849(19) 1 calc PR B 1
C113 C 1.1638(14) 0.1503(4) 0.4816(14) 0.065(7) Uani 0.849(19) 1 d PDU B 1
H11G H 1.2040 0.1514 0.4635 0.097 Uiso 0.849(19) 1 calc PR B 1
H11H H 1.1913 0.1472 0.5364 0.097 Uiso 0.849(19) 1 calc PR B 1
H11I H 1.1339 0.1641 0.4720 0.097 Uiso 0.849(19) 1 calc PR B 1
C114 C 1.0536(15) 0.1358(4) 0.3503(11) 0.067(7) Uani 0.849(19) 1 d PDU B 1
H11J H 1.0913 0.1360 0.3289 0.100 Uiso 0.849(19) 1 calc PR B 1
H11K H 1.0266 0.1500 0.3422 0.100 Uiso 0.849(19) 1 calc PR B 1
H11L H 1.0129 0.1243 0.3250 0.100 Uiso 0.849(19) 1 calc PR B 1
C115 C 1.0035(9) 0.1376(2) 0.9700(7) 0.031(3) Uani 1 1 d . . .
C116 C 0.9638(10) 0.1403(2) 1.0071(8) 0.035(3) Uani 1 1 d . A .
C117 C 0.9460(10) 0.1478(3) 1.0717(8) 0.052(4) Uani 1 1 d D . .
C118 C 0.9270(16) 0.1721(3) 1.0617(12) 0.077(7) Uani 1 1 d . G .
H11M H 0.9156 0.1773 1.1023 0.116 Uiso 1 1 calc R . .
H11N H 0.8796 0.1747 1.0121 0.116 Uiso 1 1 calc R . .
H11O H 0.9738 0.1801 1.0644 0.116 Uiso 1 1 calc R . .
C119 C 1.0229(13) 0.1449(6) 1.1507(10) 0.045(6) Uani 0.69(5) 1 d PDU G 1
H11P H 1.0372 0.1294 1.1595 0.067 Uiso 0.69(5) 1 calc PR G 1
H11Q H 1.0116 0.1504 1.1910 0.067 Uiso 0.69(5) 1 calc PR G 1
H11R H 1.0682 0.1531 1.1513 0.067 Uiso 0.69(5) 1 calc PR G 1
C120 C 0.8685(15) 0.1352(4) 1.0649(12) 0.076(6) Uani 1 1 d . G .
H12D H 0.8800 0.1195 1.0719 0.114 Uiso 1 1 calc R . .
H12E H 0.8223 0.1378 1.0145 0.114 Uiso 1 1 calc R . .
H12F H 0.8554 0.1405 1.1042 0.114 Uiso 1 1 calc R . .
C121 C 0.5274(8) 0.1336(2) 0.5304(8) 0.030(3) Uani 1 1 d . . .
C122 C 0.5010(8) 0.1205(2) 0.5616(7) 0.027(3) Uani 1 1 d . A .
C123 C 0.4595(10) 0.1111(3) 0.6055(10) 0.047(4) Uani 1 1 d . . .
C124 C 0.3678(9) 0.1170(3) 0.5638(10) 0.047(4) Uani 1 1 d . B .
H12G H 0.3415 0.1110 0.5922 0.070 Uiso 1 1 calc R . .
H12H H 0.3426 0.1108 0.5123 0.070 Uiso 1 1 calc R . .
H12I H 0.3616 0.1330 0.5606 0.070 Uiso 1 1 calc R . .
C125 C 0.4718(11) 0.0862(3) 0.6135(12) 0.057(5) Uani 1 1 d . B .
H12J H 0.4454 0.0803 0.6420 0.085 Uiso 1 1 calc R . .
H12K H 0.5300 0.0829 0.6409 0.085 Uiso 1 1 calc R . .
H12L H 0.4479 0.0795 0.5628 0.085 Uiso 1 1 calc R . .
C126 C 0.5044(11) 0.1224(4) 0.6844(10) 0.068(6) Uani 1 1 d . B .
H12M H 0.4818 0.1173 0.7170 0.102 Uiso 1 1 calc R . .
H12N H 0.4977 0.1383 0.6780 0.102 Uiso 1 1 calc R . .
H12O H 0.5623 0.1187 0.7082 0.102 Uiso 1 1 calc R . .
C127 C 0.6799(8) 0.0726(2) 0.8361(7) 0.026(3) Uani 1 1 d . . .
C128 C 0.6303(10) 0.0720(3) 0.8611(10) 0.043(4) Uani 1 1 d . A .
C129 C 0.5699(11) 0.0654(4) 0.8916(11) 0.064(6) Uani 1 1 d . . .
C130 C 0.616(2) 0.0730(6) 0.9789(18) 0.065(8) Uani 0.68(3) 1 d PU H 1
H13A H 0.6207 0.0890 0.9815 0.098 Uiso 0.68(3) 1 calc PR H 1
H13B H 0.6699 0.0664 1.0043 0.098 Uiso 0.68(3) 1 calc PR H 1
H13C H 0.5846 0.0683 1.0044 0.098 Uiso 0.68(3) 1 calc PR H 1
C131 C 0.558(2) 0.0404(6) 0.884(2) 0.081(9) Uani 0.68(3) 1 d PU H 1
H13D H 0.6111 0.0332 0.9116 0.122 Uiso 0.68(3) 1 calc PR H 1
H13E H 0.5338 0.0364 0.8296 0.122 Uiso 0.68(3) 1 calc PR H 1
H13F H 0.5226 0.0358 0.9044 0.122 Uiso 0.68(3) 1 calc PR H 1
C132 C 0.492(3) 0.0788(7) 0.852(3) 0.101(12) Uani 0.68(3) 1 d PU H 1
H13G H 0.5049 0.0944 0.8605 0.152 Uiso 0.68(3) 1 calc PR H 1
H13H H 0.4557 0.0748 0.8731 0.152 Uiso 0.68(3) 1 calc PR H 1
H13I H 0.4650 0.0757 0.7973 0.152 Uiso 0.68(3) 1 calc PR H 1
C133 C 0.5684(8) 0.0694(2) 0.4900(7) 0.025(3) Uani 1 1 d . . .
C134 C 0.5098(11) 0.0736(3) 0.4307(10) 0.049(4) Uani 1 1 d . A .
C135 C 0.4327(12) 0.0771(3) 0.3542(10) 0.059(5) Uani 1 1 d U . .
C136 C 0.4480(14) 0.0921(5) 0.2976(14) 0.092(8) Uani 1 1 d . B .
H13J H 0.3973 0.0939 0.2500 0.138 Uiso 1 1 calc R . .
H13K H 0.4890 0.0853 0.2869 0.138 Uiso 1 1 calc R . .
H13L H 0.4673 0.1065 0.3210 0.138 Uiso 1 1 calc R . .
C137 C 0.3968(14) 0.0548(3) 0.3197(11) 0.083(8) Uani 1 1 d . B .
H13M H 0.3476 0.0569 0.2710 0.125 Uiso 1 1 calc R . .
H13N H 0.3834 0.0467 0.3548 0.125 Uiso 1 1 calc R . .
H13O H 0.4366 0.0464 0.3113 0.125 Uiso 1 1 calc R . .
C138 C 0.3695(12) 0.0895(4) 0.3710(11) 0.074(6) Uani 1 1 d U B .
H13P H 0.3196 0.0920 0.3232 0.110 Uiso 1 1 calc R . .
H13Q H 0.3922 0.1036 0.3950 0.110 Uiso 1 1 calc R . .
H13R H 0.3572 0.0807 0.4054 0.110 Uiso 1 1 calc R . .
C139 C 0.7276(9) 0.0431(2) 0.6899(7) 0.029(3) Uani 1 1 d . . .
C140 C 0.6550(8) 0.0351(2) 0.6605(7) 0.024(3) Uani 1 1 d . A .
C141 C 0.5920(10) 0.0179(2) 0.6447(9) 0.040(4) Uani 1 1 d . . .
C142 C 0.5999(11) 0.0010(3) 0.5906(9) 0.047(4) Uani 1 1 d . B .
H14A H 0.5596 -0.0106 0.5788 0.070 Uiso 1 1 calc R . .
H14B H 0.6545 -0.0054 0.6153 0.070 Uiso 1 1 calc R . .
H14C H 0.5906 0.0083 0.5433 0.070 Uiso 1 1 calc R . .
C143 C 0.5072(10) 0.0281(3) 0.6086(10) 0.053(5) Uani 1 1 d . B .
H14D H 0.4666 0.0167 0.5986 0.079 Uiso 1 1 calc R . .
H14E H 0.4961 0.0353 0.5606 0.079 Uiso 1 1 calc R . .
H14F H 0.5045 0.0390 0.6436 0.079 Uiso 1 1 calc R . .
C144 C 0.6103(13) 0.0061(3) 0.7217(9) 0.059(5) Uani 1 1 d . B .
H14G H 0.5693 -0.0052 0.7116 0.088 Uiso 1 1 calc R . .
H14H H 0.6089 0.0168 0.7575 0.088 Uiso 1 1 calc R . .
H14I H 0.6642 -0.0007 0.7438 0.088 Uiso 1 1 calc R . .
C202 C 0.2957(19) 0.1846(5) 0.272(2) 0.073(9) Uani 0.77(6) 1 d P B 2
H20A H 0.2376 0.1863 0.2559 0.109 Uiso 0.77(6) 1 calc PR B 2
H20B H 0.3067 0.1884 0.2304 0.109 Uiso 0.77(6) 1 calc PR B 2
H20C H 0.3269 0.1942 0.3159 0.109 Uiso 0.77(6) 1 calc PR B 2
C206 C 1.140(3) 0.2096(9) 0.657(3) 0.086(11) Uani 0.55(3) 1 d P B 2
H20D H 1.1646 0.2220 0.6918 0.129 Uiso 0.55(3) 1 calc PR B 2
H20E H 1.1567 0.2098 0.6173 0.129 Uiso 0.55(3) 1 calc PR B 2
H20F H 1.1572 0.1959 0.6855 0.129 Uiso 0.55(3) 1 calc PR B 2
C207 C 1.014(3) 0.2118(7) 0.684(2) 0.074(9) Uani 0.55(3) 1 d P B 2
H20G H 0.9552 0.2134 0.6554 0.110 Uiso 0.55(3) 1 calc PR B 2
H20H H 1.0373 0.2241 0.7195 0.110 Uiso 0.55(3) 1 calc PR B 2
H20I H 1.0276 0.1980 0.7131 0.110 Uiso 0.55(3) 1 calc PR B 2
C208 C 1.033(3) 0.2330(6) 0.571(2) 0.066(8) Uani 0.55(3) 1 d P B 2
H20J H 0.9739 0.2355 0.5460 0.098 Uiso 0.55(3) 1 calc PR B 2
H20K H 1.0504 0.2311 0.5323 0.098 Uiso 0.55(3) 1 calc PR B 2
H20L H 1.0607 0.2456 0.6033 0.098 Uiso 0.55(3) 1 calc PR B 2
C211 C 1.077(4) 0.1403(12) 0.413(4) 0.036(4) Uani 0.151(19) 1 d PD B 2
C212 C 1.051(7) 0.1232(16) 0.347(6) 0.064(6) Uani 0.151(19) 1 d PD B 2
H21A H 1.0727 0.1087 0.3680 0.097 Uiso 0.151(19) 1 calc PR B 2
H21B H 1.0738 0.1277 0.3130 0.097 Uiso 0.151(19) 1 calc PR B 2
H21C H 0.9921 0.1225 0.3172 0.097 Uiso 0.151(19) 1 calc PR B 2
C213 C 1.172(5) 0.141(2) 0.470(6) 0.065(7) Uani 0.151(19) 1 d PD B 2
H21D H 1.1898 0.1265 0.4938 0.097 Uiso 0.151(19) 1 calc PR B 2
H21E H 1.1835 0.1518 0.5100 0.097 Uiso 0.151(19) 1 calc PR B 2
H21F H 1.2010 0.1447 0.4419 0.097 Uiso 0.151(19) 1 calc PR B 2
C214 C 1.045(7) 0.1633(13) 0.377(6) 0.067(7) Uani 0.151(19) 1 d PD B 2
H21G H 0.9869 0.1625 0.3418 0.100 Uiso 0.151(19) 1 calc PR B 2
H21H H 1.0739 0.1678 0.3488 0.100 Uiso 0.151(19) 1 calc PR B 2
H21I H 1.0552 0.1739 0.4171 0.100 Uiso 0.151(19) 1 calc PR B 2
C219 C 1.006(4) 0.1335(11) 1.141(3) 0.045(6) Uani 0.31(5) 1 d PD G 2
H21J H 1.0001 0.1181 1.1250 0.067 Uiso 0.31(5) 1 calc PR G 2
H21K H 0.9932 0.1351 1.1828 0.067 Uiso 0.31(5) 1 calc PR G 2
H21L H 1.0617 0.1383 1.1572 0.067 Uiso 0.31(5) 1 calc PR G 2
C230 C 0.606(5) 0.0603(13) 0.968(4) 0.065(8) Uani 0.32(3) 1 d P H 2
H23D H 0.5640 0.0564 0.9822 0.098 Uiso 0.32(3) 1 calc PR H 2
H23E H 0.6364 0.0730 0.9981 0.098 Uiso 0.32(3) 1 calc PR H 2
H23F H 0.6430 0.0480 0.9784 0.098 Uiso 0.32(3) 1 calc PR H 2
C231 C 0.498(5) 0.0487(13) 0.829(4) 0.081(9) Uani 0.32(3) 1 d P H 2
H23G H 0.4789 0.0541 0.7775 0.122 Uiso 0.32(3) 1 calc PR H 2
H23H H 0.4522 0.0482 0.8407 0.122 Uiso 0.32(3) 1 calc PR H 2
H23I H 0.5203 0.0340 0.8340 0.122 Uiso 0.32(3) 1 calc PR H 2
C232 C 0.521(6) 0.0897(15) 0.887(6) 0.101(12) Uani 0.32(3) 1 d P H 2
H23J H 0.4910 0.0946 0.8341 0.152 Uiso 0.32(3) 1 calc PR H 2
H23K H 0.5607 0.1008 0.9176 0.152 Uiso 0.32(3) 1 calc PR H 2
H23L H 0.4826 0.0875 0.9074 0.152 Uiso 0.32(3) 1 calc PR H 2
C4A C 1.3253(19) 0.0450(5) 0.8941(19) 0.052(6) Uani 0.62(3) 1 d P A 2
H4A1 H 1.3624 0.0324 0.9112 0.079 Uiso 0.62(3) 1 calc PR A 2
H4A2 H 1.3377 0.0546 0.9375 0.079 Uiso 0.62(3) 1 calc PR A 2
H4A3 H 1.3321 0.0530 0.8549 0.079 Uiso 0.62(3) 1 calc PR A 2
C5A C 1.221(2) 0.0194(6) 0.7960(19) 0.069(8) Uani 0.62(3) 1 d P A 2
H5A1 H 1.2616 0.0077 0.8157 0.104 Uiso 0.62(3) 1 calc PR A 2
H5A2 H 1.2226 0.0265 0.7527 0.104 Uiso 0.62(3) 1 calc PR A 2
H5A3 H 1.1668 0.0131 0.7793 0.104 Uiso 0.62(3) 1 calc PR A 2
C6A C 1.234(3) 0.0242(8) 0.929(3) 0.087(10) Uani 0.62(3) 1 d P A 2
H6A1 H 1.2737 0.0123 0.9468 0.130 Uiso 0.62(3) 1 calc PR A 2
H6A2 H 1.1793 0.0182 0.9096 0.130 Uiso 0.62(3) 1 calc PR A 2
H6A3 H 1.2454 0.0343 0.9708 0.130 Uiso 0.62(3) 1 calc PR A 2
C26A C 0.601(2) 0.1936(6) 0.3055(19) 0.044(6) Uani 0.461(14) 1 d PD A 2
C27A C 0.529(3) 0.2101(8) 0.269(3) 0.096(11) Uani 0.461(14) 1 d PD A 2
C28A C 0.559(3) 0.2299(9) 0.246(3) 0.088(10) Uani 0.461(14) 1 d P A 2
H28D H 0.5148 0.2406 0.2227 0.132 Uiso 0.461(14) 1 calc PR B 2
H28E H 0.5774 0.2258 0.2092 0.132 Uiso 0.461(14) 1 calc PR B 2
H28F H 0.6041 0.2364 0.2911 0.132 Uiso 0.461(14) 1 calc PR B 2
C29A C 0.504(4) 0.2177(12) 0.339(4) 0.129(14) Uani 0.461(14) 1 d P A 2
H29D H 0.4839 0.2049 0.3542 0.194 Uiso 0.461(14) 1 calc PR B 2
H29E H 0.4618 0.2290 0.3185 0.194 Uiso 0.461(14) 1 calc PR B 2
H29F H 0.5522 0.2235 0.3827 0.194 Uiso 0.461(14) 1 calc PR B 2
C30A C 0.460(4) 0.2003(11) 0.193(3) 0.114(13) Uani 0.461(14) 1 d PD A 2
H30D H 0.4379 0.1873 0.2055 0.171 Uiso 0.461(14) 1 calc PR B 2
H30E H 0.4825 0.1962 0.1594 0.171 Uiso 0.461(14) 1 calc PR B 2
H30F H 0.4173 0.2112 0.1684 0.171 Uiso 0.461(14) 1 calc PR B 2
C33A C 0.511(3) 0.1307(9) 0.1128(16) 0.096(10) Uani 0.35(2) 1 d PD B 2
C34A C 0.544(5) 0.1155(11) 0.071(5) 0.097(10) Uani 0.35(2) 1 d PD B 2
H34D H 0.5948 0.1217 0.0760 0.145 Uiso 0.35(2) 1 calc PR B 2
H34E H 0.5043 0.1144 0.0172 0.145 Uiso 0.35(2) 1 calc PR B 2
H34F H 0.5548 0.1009 0.0943 0.145 Uiso 0.35(2) 1 calc PR B 2
C35A C 0.431(4) 0.1198(12) 0.102(6) 0.116(11) Uani 0.35(2) 1 d PD B 2
H35D H 0.4432 0.1054 0.1273 0.174 Uiso 0.35(2) 1 calc PR B 2
H35E H 0.3933 0.1179 0.0479 0.174 Uiso 0.35(2) 1 calc PR B 2
H35F H 0.4055 0.1290 0.1254 0.174 Uiso 0.35(2) 1 calc PR B 2
C36A C 0.490(4) 0.1534(7) 0.072(3) 0.088(11) Uani 0.35(2) 1 d PD B 2
H36D H 0.5393 0.1604 0.0785 0.132 Uiso 0.35(2) 1 calc PR B 2
H36E H 0.4640 0.1626 0.0953 0.132 Uiso 0.35(2) 1 calc PR B 2
H36F H 0.4520 0.1514 0.0181 0.132 Uiso 0.35(2) 1 calc PR B 2
C40A C 0.522(3) 0.1712(9) 0.897(4) 0.076(9) Uani 0.41(3) 1 d PD C 2
H40D H 0.5007 0.1853 0.9025 0.114 Uiso 0.41(3) 1 calc PR C 2
H40E H 0.5288 0.1614 0.9381 0.114 Uiso 0.41(3) 1 calc PR C 2
H40F H 0.4840 0.1647 0.8476 0.114 Uiso 0.41(3) 1 calc PR C 2
C41A C 0.604(4) 0.1939(9) 0.844(3) 0.072(8) Uani 0.41(3) 1 d PD C 2
H41D H 0.5842 0.2071 0.8572 0.108 Uiso 0.41(3) 1 calc PR C 2
H41E H 0.5657 0.1896 0.7912 0.108 Uiso 0.41(3) 1 calc PR C 2
H41F H 0.6572 0.1968 0.8472 0.108 Uiso 0.41(3) 1 calc PR C 2
C42A C 0.661(3) 0.1823(8) 0.985(2) 0.056(8) Uani 0.41(3) 1 d PD C 2
H42D H 0.6423 0.1966 0.9920 0.085 Uiso 0.41(3) 1 calc PR C 2
H42E H 0.7192 0.1832 0.9996 0.085 Uiso 0.41(3) 1 calc PR C 2
H42F H 0.6537 0.1715 1.0178 0.085 Uiso 0.41(3) 1 calc PR C 2
C46A C 1.291(3) 0.1056(8) 0.798(3) 0.048(6) Uani 0.344(18) 1 d P D 1
H46D H 1.2530 0.1043 0.8179 0.072 Uiso 0.344(18) 1 calc PR D 1
H46E H 1.3469 0.1039 0.8393 0.072 Uiso 0.344(18) 1 calc PR D 1
H46F H 1.2804 0.0940 0.7598 0.072 Uiso 0.344(18) 1 calc PR D 1
C47A C 1.331(3) 0.1437(10) 0.846(3) 0.059(7) Uani 0.344(18) 1 d P D 1
H47D H 1.3078 0.1399 0.8803 0.088 Uiso 0.344(18) 1 calc PR D 1
H47E H 1.3210 0.1592 0.8329 0.088 Uiso 0.344(18) 1 calc PR D 1
H47F H 1.3890 0.1408 0.8725 0.088 Uiso 0.344(18) 1 calc PR D 1
C48A C 1.322(4) 0.1353(11) 0.725(4) 0.055(7) Uani 0.344(18) 1 d P D 1
H48D H 1.3783 0.1305 0.7512 0.083 Uiso 0.344(18) 1 calc PR D 1
H48E H 1.3197 0.1514 0.7253 0.083 Uiso 0.344(18) 1 calc PR D 1
H48F H 1.2955 0.1301 0.6724 0.083 Uiso 0.344(18) 1 calc PR D 1
C52A C 1.291(11) 0.178(3) 1.040(10) 0.081(8) Uani 0.13(3) 1 d P E 2
H52D H 1.3276 0.1661 1.0428 0.122 Uiso 0.13(3) 1 calc PR E 2
H52E H 1.2860 0.1782 1.0867 0.122 Uiso 0.13(3) 1 calc PR E 2
H52F H 1.3135 0.1920 1.0346 0.122 Uiso 0.13(3) 1 calc PR E 2
C70A C 0.697(3) 0.2453(7) 0.595(3) 0.064(8) Uani 0.48(2) 1 d PD A 2
H70D H 0.7164 0.2427 0.6499 0.096 Uiso 0.48(2) 1 calc PR A 2
H70E H 0.6656 0.2589 0.5800 0.096 Uiso 0.48(2) 1 calc PR A 2
H70F H 0.7437 0.2465 0.5858 0.096 Uiso 0.48(2) 1 calc PR A 2
C71A C 0.786(4) 0.2558(9) 0.517(4) 0.112(12) Uani 0.48(2) 1 d PD A 2
H71D H 0.8320 0.2547 0.5071 0.168 Uiso 0.48(2) 1 calc PR A 2
H71E H 0.8051 0.2553 0.5724 0.168 Uiso 0.48(2) 1 calc PR A 2
H71F H 0.7571 0.2696 0.4968 0.168 Uiso 0.48(2) 1 calc PR A 2
C72A C 0.655(3) 0.2423(8) 0.433(3) 0.077(9) Uani 0.48(2) 1 d P A 2
H72D H 0.6916 0.2442 0.4109 0.116 Uiso 0.48(2) 1 calc PR A 2
H72E H 0.6869 0.2403 0.4881 0.116 Uiso 0.48(2) 1 calc PR A 2
H72F H 0.6207 0.2553 0.4224 0.116 Uiso 0.48(2) 1 calc PR A 2
C75A C 0.839(3) 0.1902(6) 0.280(2) 0.043(6) Uani 0.53(4) 1 d P A 2
C77A C 0.756(4) 0.1895(10) 0.196(4) 0.096(11) Uani 0.53(4) 1 d P A 2
H77D H 0.7596 0.1774 0.1656 0.144 Uiso 0.53(4) 1 calc PR A 2
H77E H 0.7503 0.2033 0.1691 0.144 Uiso 0.53(4) 1 calc PR A 2
H77F H 0.7080 0.1874 0.2035 0.144 Uiso 0.53(4) 1 calc PR A 2
C78A C 0.930(3) 0.1893(8) 0.285(3) 0.081(10) Uani 0.53(4) 1 d P A 2
H78D H 0.9354 0.1758 0.2611 0.121 Uiso 0.53(4) 1 calc PR A 2
H78E H 0.9725 0.1897 0.3382 0.121 Uiso 0.53(4) 1 calc PR A 2
H78F H 0.9366 0.2019 0.2575 0.121 Uiso 0.53(4) 1 calc PR A 2
C82A C 0.851(2) 0.0888(7) 0.183(2) 0.046(7) Uani 0.50 1 d P B .
H82D H 0.8326 0.1039 0.1832 0.069 Uiso 0.50 1 calc PR . .
H82E H 0.8214 0.0827 0.1317 0.069 Uiso 0.50 1 calc PR . .
H82F H 0.9092 0.0888 0.1995 0.069 Uiso 0.50 1 calc PR . .
C88A C 0.7826(14) 0.0284(11) 0.426(3) 0.065(7) Uani 0.275(19) 1 d PD B 2
H88D H 0.7896 0.0125 0.4270 0.098 Uiso 0.275(19) 1 calc PR B 2
H88E H 0.8052 0.0340 0.4779 0.098 Uiso 0.275(19) 1 calc PR B 2
H88F H 0.8109 0.0352 0.4004 0.098 Uiso 0.275(19) 1 calc PR B 2
C89A C 0.644(3) 0.0244(10) 0.2992(18) 0.071(7) Uani 0.275(19) 1 d PD B 2
H89D H 0.6474 0.0084 0.3018 0.106 Uiso 0.275(19) 1 calc PR B 2
H89E H 0.6695 0.0297 0.2688 0.106 Uiso 0.275(19) 1 calc PR B 2
H89F H 0.5876 0.0290 0.2754 0.106 Uiso 0.275(19) 1 calc PR B 2
C90A C 0.663(4) 0.0201(11) 0.431(3) 0.085(9) Uani 0.275(19) 1 d PD B 2
H90D H 0.6667 0.0045 0.4214 0.127 Uiso 0.275(19) 1 calc PR B 2
H90E H 0.6065 0.0237 0.4172 0.127 Uiso 0.275(19) 1 calc PR B 2
H90F H 0.6979 0.0233 0.4849 0.127 Uiso 0.275(19) 1 calc PR B 2
C93A C 1.034(2) 0.0418(8) 0.530(2) 0.061(8) Uani 0.41(2) 1 d PD A 2
C94A C 0.945(2) 0.0363(8) 0.509(3) 0.061(8) Uani 0.41(2) 1 d PD A 2
H94D H 0.9376 0.0370 0.5544 0.091 Uiso 0.41(2) 1 calc PR A 2
H94E H 0.9313 0.0216 0.4870 0.091 Uiso 0.41(2) 1 calc PR A 2
H94F H 0.9083 0.0469 0.4711 0.091 Uiso 0.41(2) 1 calc PR A 2
C95A C 1.068(4) 0.0419(14) 0.472(4) 0.093(11) Uani 0.41(2) 1 d PD A 2
H95D H 1.1253 0.0459 0.4977 0.140 Uiso 0.41(2) 1 calc PR A 2
H95E H 1.0374 0.0526 0.4314 0.140 Uiso 0.41(2) 1 calc PR A 2
H95F H 1.0612 0.0273 0.4492 0.140 Uiso 0.41(2) 1 calc PR A 2
C96A C 1.094(4) 0.0275(10) 0.599(3) 0.083(10) Uani 0.41(2) 1 d PD A 2
H96D H 1.0760 0.0271 0.6378 0.125 Uiso 0.41(2) 1 calc PR A 2
H96E H 1.1488 0.0338 0.6211 0.125 Uiso 0.41(2) 1 calc PR A 2
H96F H 1.0952 0.0126 0.5814 0.125 Uiso 0.41(2) 1 calc PR A 2
Cu1 Cu 1.0514(2) 0.06159(10) 0.8285(2) 0.0358(10) Uani 0.736(12) 1 d P A 1
Cu2 Cu 0.95931(10) 0.06441(3) 0.89535(9) 0.0276(4) Uani 1 1 d . A .
Cu3 Cu 0.95902(11) 0.10667(3) 0.96827(10) 0.0356(4) Uani 1 1 d . A .
Cu4 Cu 1.06363(11) 0.12986(3) 0.91834(9) 0.0339(4) Uani 1 1 d . A .
Cu5 Cu 1.12086(12) 0.10212(3) 0.83613(10) 0.0383(4) Uani 1 1 d . A .
Cu6 Cu 1.08917(12) 0.11459(3) 0.62938(11) 0.0388(4) Uani 1 1 d . A .
Cu7 Cu 1.04062(11) 0.15833(3) 0.58458(10) 0.0362(4) Uani 1 1 d . A .
Cu8 Cu 0.9038(4) 0.15927(9) 0.4297(4) 0.0332(10) Uani 0.736(12) 1 d P A 1
Cu9 Cu 0.85467(12) 0.11680(3) 0.34914(11) 0.0382(4) Uani 1 1 d . A .
Cu10 Cu 0.97538(11) 0.09192(3) 0.49292(10) 0.0333(4) Uani 1 1 d . A .
Cu11 Cu 0.84056(10) 0.05321(3) 0.75005(9) 0.0252(3) Uani 1 1 d . A .
Cu12 Cu 0.79977(10) 0.08009(3) 0.87834(9) 0.0270(4) Uani 1 1 d . A .
Cu13 Cu 0.89092(11) 0.14581(3) 0.87844(9) 0.0301(4) Uani 1 1 d . A .
Cu14 Cu 1.10665(10) 0.13969(3) 0.75966(10) 0.0330(4) Uani 1 1 d . A .
Cu15 Cu 1.05838(11) 0.08152(3) 0.69929(10) 0.0344(4) Uani 1 1 d . A .
Cu16 Cu 0.86224(12) 0.17786(3) 0.53388(10) 0.0358(4) Uani 1 1 d . A .
Cu17 Cu 0.71694(12) 0.15429(3) 0.32054(11) 0.0450(5) Uani 1 1 d . A .
Cu18 Cu 0.81901(11) 0.08960(3) 0.44062(9) 0.0280(4) Uani 1 1 d . A .
Cu19 Cu 0.95678(10) 0.10162(3) 0.81871(9) 0.0264(4) Uani 1 1 d . A .
Cu20 Cu 0.92058(10) 0.12690(3) 0.53718(9) 0.0273(4) Uani 1 1 d . A .
Cu21 Cu 0.71918(14) 0.18595(4) 0.42250(12) 0.0511(5) Uani 1 1 d . A .
Cu22 Cu 0.57109(14) 0.15079(4) 0.30653(12) 0.0578(6) Uani 1 1 d . A .
Cu23 Cu 0.67940(12) 0.10725(3) 0.33252(10) 0.0348(4) Uani 1 1 d . A .
Cu24 Cu 0.64427(11) 0.07751(3) 0.44437(10) 0.0304(4) Uani 1 1 d . A .
Cu25 Cu 0.66040(10) 0.06026(3) 0.58769(9) 0.0277(4) Uani 1 1 d . A .
Cu26 Cu 0.56952(11) 0.10333(3) 0.51797(10) 0.0334(4) Uani 1 1 d . A .
Cu27 Cu 0.50981(11) 0.14566(3) 0.43242(10) 0.0352(4) Uani 1 1 d . A .
Cu28 Cu 0.60262(12) 0.15920(3) 0.57240(11) 0.0384(4) Uani 1 1 d . A .
Cu29 Cu 0.73109(13) 0.18850(3) 0.59353(11) 0.0382(4) Uani 1 1 d . . .
Cu30 Cu 0.73766(11) 0.17393(3) 0.72699(10) 0.0311(4) Uani 1 1 d . A .
Cu31 Cu 0.73906(12) 0.14933(3) 0.85932(11) 0.0438(5) Uani 1 1 d . . .
Cu32 Cu 0.66881(13) 0.10454(3) 0.85826(12) 0.0471(5) Uani 1 1 d . A .
Cu33 Cu 0.69435(11) 0.06419(3) 0.74884(10) 0.0359(4) Uani 1 1 d . A .
Cu1A Cu 1.0481(7) 0.0530(2) 0.8111(7) 0.0358(10) Uani 0.264(12) 1 d P A 1
Cu8A Cu 0.8925(13) 0.1653(3) 0.4202(12) 0.0332(10) Uani 0.264(12) 1 d P A 1
F1 F 0.9046(12) 0.9358(3) 0.6838(10) 0.127(6) Uani 1 1 d . . .
F2 F 0.9516(11) 0.9353(4) 0.8121(10) 0.148(7) Uani 1 1 d . . .
F3 F 0.8859(16) 0.9054(3) 0.7400(13) 0.169(9) Uani 1 1 d . . .
F4 F 0.8180(10) 0.9357(3) 0.7347(11) 0.129(6) Uani 1 1 d . . .
Mo1 Mo 0.85264(7) 0.088187(17) 0.63119(6) 0.0187(2) Uani 1 1 d . A .
Mo2 Mo 0.76357(7) 0.114352(17) 0.72361(6) 0.0190(2) Uani 1 1 d . A .
Mo3 Mo 0.74398(7) 0.131012(17) 0.52035(6) 0.0197(2) Uani 1 1 d . . .
Mo4 Mo 0.89707(7) 0.146042(17) 0.69400(6) 0.0208(2) Uani 1 1 d . . .
O1 O 0.8532(5) 0.08820(13) 0.7313(5) 0.0201(18) Uani 1 1 d . . .
O2 O 0.6970(6) 0.15405(15) 0.5368(5) 0.029(2) Uani 1 1 d . A .
O3 O 0.7123(5) 0.14020(14) 0.7010(5) 0.0250(19) Uani 1 1 d U . .
O4 O 0.6850(5) 0.09533(14) 0.6745(5) 0.028(2) Uani 1 1 d . . .
O5 O 0.7990(5) 0.12005(12) 0.6372(4) 0.0153(16) Uani 1 1 d . A .
O6 O 0.7501(6) 0.13704(16) 0.4354(5) 0.032(2) Uani 1 1 d U A .
O7 O 0.6654(5) 0.11071(14) 0.4895(4) 0.0209(18) Uani 1 1 d . A .
O8 O 0.9551(4) 0.11322(11) 0.6905(4) 0.0096(15) Uani 1 1 d U A .
O9 O 0.7667(5) 0.07111(13) 0.5835(4) 0.0202(18) Uani 1 1 d . . .
O10 O 0.9368(6) 0.07081(15) 0.6519(5) 0.026(2) Uani 1 1 d . . .
O11 O 0.8373(6) 0.10410(13) 0.5405(5) 0.0221(19) Uani 1 1 d . A .
O12 O 0.8647(5) 0.14643(13) 0.5836(4) 0.0194(18) Uani 1 1 d . A .
O13 O 0.8884(5) 0.13133(13) 0.7774(4) 0.0173(17) Uani 1 1 d . A .
O14 O 0.8417(6) 0.16980(14) 0.6897(5) 0.028(2) Uani 1 1 d . A .
O15 O 0.9977(5) 0.15495(14) 0.7343(5) 0.027(2) Uani 1 1 d . A .
O16 O 0.7887(6) 0.11017(15) 0.8236(5) 0.029(2) Uani 1 1 d . . .
C65 C 0.4966(14) 0.2206(3) 0.6273(12) 0.071(6) Uani 1 1 d U F .
H65A H 0.5315 0.2314 0.6208 0.107 Uiso 1 1 calc R . .
H65B H 0.5209 0.2163 0.6810 0.107 Uiso 1 1 calc R . .
H65C H 0.4430 0.2270 0.6115 0.107 Uiso 1 1 calc R . .

loop_
_atom_site_aniso_label
_atom_site_aniso_U_11
_atom_site_aniso_U_22
_atom_site_aniso_U_33
_atom_site_aniso_U_23
_atom_site_aniso_U_13
_atom_site_aniso_U_12
B1 0.10(2) 0.067(17) 0.063(16) 0.007(13) 0.041(16) 0.039(15)
C1 0.025(8) 0.055(10) 0.018(7) -0.007(7) 0.002(6) -0.005(7)
C2 0.062(12) 0.052(11) 0.043(10) 0.010(8) 0.021(9) 0.003(9)
C3 0.066(13) 0.055(11) 0.041(10) 0.014(8) 0.020(9) 0.021(9)
C4 0.052(6) 0.052(6) 0.052(6) 0.0000(10) 0.025(3) 0.0001(10)
C5 0.069(8) 0.069(8) 0.069(8) -0.0001(10) 0.033(4) 0.0003(10)
C6 0.087(10) 0.086(10) 0.087(10) 0.0001(10) 0.041(5) 0.0000(10)
C7 0.036(8) 0.036(8) 0.020(7) 0.004(6) 0.014(6) 0.006(6)
C8 0.026(7) 0.043(8) 0.024(7) 0.003(6) 0.013(6) -0.001(6)
C9 0.033(8) 0.057(10) 0.013(7) 0.009(7) -0.008(6) 0.000(7)
C10 0.085(10) 0.079(10) 0.050(8) -0.001(7) 0.025(7) 0.008(8)
C11 0.042(8) 0.083(10) 0.078(9) 0.012(8) 0.018(7) 0.002(7)
C12 0.054(12) 0.071(13) 0.043(11) 0.011(10) -0.007(9) 0.004(10)
C13 0.035(8) 0.030(8) 0.022(7) 0.003(6) 0.014(6) 0.000(6)
C14 0.045(9) 0.033(8) 0.009(6) 0.003(5) 0.003(6) 0.005(7)
C15 0.052(9) 0.013(6) 0.034(8) 0.004(6) 0.019(7) -0.007(6)
C16 0.096(15) 0.029(8) 0.027(8) -0.005(7) 0.004(9) -0.019(9)
C17 0.123(18) 0.045(10) 0.061(12) 0.016(9) 0.072(13) 0.002(11)
C18 0.075(13) 0.029(9) 0.094(15) 0.029(9) 0.054(12) 0.013(9)
C19 0.024(7) 0.022(7) 0.027(7) 0.015(6) 0.003(6) -0.002(6)
C20 0.031(8) 0.015(6) 0.033(8) 0.005(6) 0.010(6) 0.009(6)
C21 0.065(11) 0.036(9) 0.024(8) 0.003(6) 0.013(8) 0.010(8)
C22 0.105(18) 0.093(17) 0.042(11) -0.009(11) 0.023(12) 0.049(14)
C23 0.083(15) 0.033(9) 0.058(12) -0.007(8) 0.012(11) -0.002(9)
C24 0.035(10) 0.088(15) 0.044(10) -0.015(10) -0.005(8) 0.012(10)
C25 0.040(11) 0.077(14) 0.047(11) 0.000(10) -0.001(9) 0.011(10)
C26 0.056(15) 0.034(11) 0.020(10) 0.012(11) -0.002(13) 0.010(11)
C27 0.096(11) 0.096(11) 0.096(11) 0.0002(10) 0.046(5) -0.0001(10)
C28 0.088(10) 0.088(10) 0.088(10) 0.0001(10) 0.042(5) 0.0000(10)
C29 0.129(14) 0.129(14) 0.129(14) 0.0001(10) 0.061(7) 0.0000(10)
C30 0.114(13) 0.114(13) 0.114(13) 0.0002(10) 0.054(6) 0.0000(10)
C31 0.057(8) 0.050(7) 0.018(6) 0.008(6) 0.013(6) 0.008(6)
C32 0.076(15) 0.064(13) 0.083(16) -0.045(12) 0.046(13) -0.019(11)
C33 0.096(11) 0.096(11) 0.096(11) 0.0000(10) 0.046(5) 0.0000(10)
C34 0.097(10) 0.097(10) 0.097(10) -0.0001(10) 0.046(5) 0.0000(10)
C35 0.116(11) 0.116(11) 0.116(11) 0.0000(10) 0.055(5) -0.0001(10)
C36 0.10(3) 0.10(2) 0.057(18) -0.026(17) 0.033(18) -0.06(2)
C37 0.032(9) 0.032(9) 0.074(12) -0.005(8) 0.024(9) -0.004(7)
C38 0.059(12) 0.071(13) 0.036(9) 0.002(9) 0.017(9) 0.005(10)
C39 0.083(15) 0.041(10) 0.084(15) -0.011(10) 0.054(13) 0.003(10)
C40 0.075(12) 0.077(12) 0.081(13) -0.014(9) 0.041(10) 0.010(8)
C41 0.072(8) 0.072(8) 0.072(8) -0.0001(10) 0.034(4) 0.0001(10)
C42 0.08(2) 0.049(17) 0.060(18) -0.036(14) 0.046(14) -0.023(14)
C43 0.024(8) 0.053(10) 0.039(8) 0.008(7) 0.016(7) -0.007(7)
C44 0.010(7) 0.081(12) 0.025(8) 0.000(8) -0.005(6) -0.004(7)
C45 0.045(8) 0.070(9) 0.062(8) 0.009(7) 0.026(7) -0.004(7)
C46 0.032(8) 0.054(9) 0.056(9) 0.006(8) 0.018(7) -0.001(7)
C47 0.050(10) 0.069(10) 0.057(10) 0.007(8) 0.024(8) 0.001(8)
C48 0.043(9) 0.064(12) 0.068(11) -0.008(9) 0.035(8) 0.000(9)
C49 0.025(7) 0.049(9) 0.027(7) 0.011(7) 0.012(6) -0.005(7)
C50 0.050(10) 0.034(9) 0.027(8) -0.001(7) 0.006(7) -0.014(7)
C51 0.056(12) 0.039(10) 0.077(14) -0.017(9) 0.015(11) -0.019(9)
C52 0.088(11) 0.085(11) 0.077(11) 0.003(8) 0.044(8) -0.020(8)
C53 0.105(19) 0.103(18) 0.059(13) -0.056(13) 0.045(13) -0.049(15)
C54 0.11(2) 0.056(14) 0.088(18) -0.024(13) 0.007(16) -0.038(14)
C55 0.061(11) 0.021(7) 0.023(7) 0.000(6) 0.011(7) -0.003(7)
C56 0.030(8) 0.038(8) 0.020(7) -0.004(6) 0.006(6) 0.008(6)
C57 0.122(19) 0.037(10) 0.046(11) -0.012(8) 0.045(12) -0.012(11)
C58 0.12(2) 0.051(12) 0.067(14) -0.025(11) 0.031(14) -0.018(13)
C59 0.16(2) 0.029(10) 0.075(15) -0.008(9) 0.067(16) 0.006(12)
C60 0.089(16) 0.056(12) 0.082(15) -0.009(11) 0.046(14) -0.017(11)
C61 0.044(9) 0.029(7) 0.016(6) -0.001(5) 0.016(6) 0.011(6)
C62 0.045(11) 0.027(8) 0.058(11) -0.004(7) 0.007(9) 0.008(7)
C63 0.044(11) 0.067(13) 0.065(13) -0.011(10) 0.011(10) 0.014(9)
C64 0.067(14) 0.081(15) 0.086(16) 0.001(12) 0.044(13) 0.005(11)
C66 0.063(15) 0.11(2) 0.093(18) 0.023(15) 0.029(14) 0.015(14)
C67 0.059(11) 0.040(9) 0.039(9) 0.004(7) 0.030(8) 0.006(8)
C68 0.16(2) 0.045(11) 0.075(14) 0.030(10) 0.095(16) 0.038(13)
C69 0.099(11) 0.088(11) 0.083(10) 0.012(8) 0.053(8) 0.007(8)
C70 0.068(12) 0.054(10) 0.068(13) -0.013(9) 0.031(9) 0.016(8)
C71 0.112(12) 0.112(12) 0.112(12) 0.0000(10) 0.053(6) 0.0000(10)
C72 0.083(13) 0.072(12) 0.073(12) 0.016(8) 0.033(9) 0.000(9)
C73 0.061(11) 0.063(12) 0.018(7) 0.002(7) 0.020(8) -0.010(9)
C74 0.062(11) 0.049(10) 0.033(8) 0.017(7) 0.033(8) 0.006(8)
C75 0.046(11) 0.040(9) 0.045(11) 0.004(8) 0.023(9) 0.002(8)
C76 0.15(2) 0.043(11) 0.13(2) 0.005(12) 0.11(2) 0.008(13)
C77 0.096(11) 0.096(11) 0.096(11) 0.0001(10) 0.045(5) 0.0000(10)
C78 0.084(13) 0.081(13) 0.086(13) 0.008(9) 0.047(10) -0.003(9)
C79 0.041(9) 0.032(8) 0.031(8) 0.002(6) 0.021(7) 0.008(6)
C80 0.061(11) 0.046(10) 0.045(10) -0.010(8) 0.032(9) 0.004(8)
C81 0.093(15) 0.076(13) 0.018(8) 0.006(8) 0.027(9) 0.015(11)
C82 0.052(12) 0.052(10) 0.043(10) 0.009(7) 0.030(9) -0.008(8)
C83 0.18(3) 0.053(12) 0.069(14) 0.005(10) 0.096(17) -0.006(14)
C84 0.079(16) 0.112(19) 0.027(10) -0.002(11) -0.001(10) 0.019(14)
C85 0.031(7) 0.037(8) 0.013(6) -0.002(5) 0.012(6) -0.003(6)
C86 0.060(10) 0.026(7) 0.021(7) -0.004(6) 0.024(7) -0.001(7)
C87 0.087(14) 0.046(10) 0.054(11) 0.003(8) 0.054(11) 0.002(9)
C88 0.080(11) 0.065(10) 0.054(10) 0.007(8) 0.035(8) 0.002(8)
C89 0.085(11) 0.065(11) 0.069(10) -0.013(8) 0.041(9) 0.011(8)
C90 0.085(9) 0.085(9) 0.085(9) 0.0000(10) 0.040(4) -0.0001(10)
C91 0.032(8) 0.045(9) 0.018(7) 0.006(6) 0.012(6) 0.007(6)
C92 0.073(13) 0.034(9) 0.035(9) 0.016(7) 0.015(9) 0.017(8)
C93 0.066(12) 0.056(10) 0.060(10) 0.003(8) 0.028(9) 0.004(9)
C94 0.058(11) 0.055(11) 0.069(11) -0.009(8) 0.030(8) 0.000(8)
C95 0.093(11) 0.093(11) 0.093(11) 0.0000(10) 0.044(5) 0.0001(10)
C96 0.088(14) 0.075(12) 0.085(13) 0.003(8) 0.039(10) -0.001(9)
C97 0.029(8) 0.063(11) 0.029(8) 0.017(7) 0.011(7) 0.011(7)
C98 0.057(12) 0.065(12) 0.037(9) 0.010(8) 0.017(9) 0.033(10)
C99 0.065(13) 0.069(13) 0.040(10) 0.014(9) 0.016(9) 0.037(10)
C100 0.044(11) 0.12(2) 0.063(13) -0.030(13) 0.016(10) 0.024(12)
C101 0.084(18) 0.16(3) 0.066(16) -0.052(17) 0.011(14) -0.044(18)
C102 0.069(11) 0.067(11) 0.074(12) 0.006(9) 0.028(8) 0.009(8)
C103 0.027(8) 0.041(9) 0.039(9) 0.014(7) 0.007(7) 0.002(7)
C104 0.065(12) 0.034(9) 0.030(8) 0.013(7) 0.014(8) 0.004(8)
C105 0.080(6) 0.080(6) 0.080(6) 0.0001(10) 0.038(3) -0.0001(10)
C106 0.083(13) 0.084(13) 0.087(14) -0.005(10) 0.038(9) -0.007(9)
C107 0.079(13) 0.070(12) 0.064(11) -0.009(8) 0.028(9) -0.005(9)
C108 0.069(12) 0.052(10) 0.070(11) 0.000(8) 0.028(8) -0.008(9)
C109 0.030(8) 0.032(7) 0.024(7) 0.003(6) 0.012(6) -0.004(6)
C110 0.053(10) 0.039(9) 0.025(8) 0.009(7) 0.011(7) 0.004(8)
C111 0.021(7) 0.047(8) 0.035(8) 0.002(6) 0.010(6) 0.012(6)
C112 0.057(9) 0.076(10) 0.069(10) -0.006(8) 0.037(8) 0.012(7)
C113 0.058(9) 0.073(11) 0.076(10) 0.010(8) 0.043(8) -0.010(8)
C114 0.071(10) 0.075(11) 0.061(10) 0.001(8) 0.037(8) 0.010(8)
C115 0.043(9) 0.034(8) 0.010(6) -0.001(5) 0.007(6) -0.002(6)
C116 0.046(9) 0.026(7) 0.016(7) -0.002(6) 0.000(6) -0.001(6)
C117 0.071(12) 0.057(11) 0.025(8) -0.002(7) 0.021(8) 0.007(9)
C118 0.14(2) 0.059(13) 0.064(13) -0.015(10) 0.069(15) 0.001(13)
C119 0.044(9) 0.054(11) 0.032(8) -0.011(8) 0.015(7) 0.004(8)
C120 0.112(19) 0.069(14) 0.066(14) 0.009(11) 0.057(14) -0.002(13)
C121 0.023(7) 0.026(7) 0.034(8) -0.004(6) 0.007(6) 0.006(6)
C122 0.021(7) 0.035(8) 0.021(7) -0.013(6) 0.006(6) -0.008(6)
C123 0.043(10) 0.060(11) 0.051(10) 0.010(8) 0.034(8) 0.023(8)
C124 0.031(8) 0.069(11) 0.050(10) -0.003(8) 0.026(8) -0.021(8)
C125 0.058(11) 0.050(10) 0.086(14) 0.039(10) 0.053(11) 0.021(9)
C126 0.041(11) 0.120(18) 0.050(11) 0.002(11) 0.028(9) 0.021(11)
C127 0.027(7) 0.024(7) 0.023(7) 0.007(5) 0.009(6) 0.008(5)
C128 0.039(9) 0.047(9) 0.053(10) -0.004(8) 0.029(8) 0.011(7)
C129 0.041(10) 0.111(17) 0.050(11) 0.015(11) 0.029(9) -0.008(11)
C130 0.069(11) 0.077(13) 0.061(10) 0.008(9) 0.039(8) 0.001(9)
C131 0.083(12) 0.088(13) 0.081(12) 0.009(9) 0.046(9) -0.011(9)
C132 0.097(15) 0.102(15) 0.107(15) 0.003(9) 0.051(10) -0.003(9)
C133 0.028(7) 0.030(7) 0.017(6) 0.011(5) 0.012(6) 0.012(6)
C134 0.050(10) 0.028(8) 0.042(10) 0.000(7) 0.000(8) 0.009(7)
C135 0.048(11) 0.061(12) 0.043(10) 0.014(9) 0.002(8) -0.008(9)
C136 0.059(14) 0.13(2) 0.082(16) 0.007(15) 0.028(13) -0.034(14)
C137 0.083(16) 0.063(13) 0.039(11) -0.001(9) -0.024(10) -0.012(11)
C138 0.044(11) 0.12(2) 0.036(10) -0.009(11) 0.006(9) 0.000(11)
C139 0.037(8) 0.033(7) 0.019(7) 0.002(6) 0.014(6) 0.005(6)
C140 0.027(7) 0.026(7) 0.019(6) 0.001(5) 0.011(6) -0.006(6)
C141 0.049(10) 0.030(8) 0.033(8) -0.001(6) 0.014(7) -0.003(7)
C142 0.049(10) 0.048(10) 0.043(9) -0.006(8) 0.022(8) -0.013(8)
C143 0.050(11) 0.046(10) 0.050(10) -0.019(8) 0.012(9) -0.029(8)
C144 0.090(15) 0.042(10) 0.033(9) 0.001(7) 0.021(10) -0.027(10)
C202 0.069(11) 0.067(11) 0.074(12) 0.006(9) 0.028(8) 0.009(8)
C206 0.083(13) 0.084(13) 0.087(14) -0.005(10) 0.038(9) -0.007(9)
C207 0.079(13) 0.070(12) 0.064(11) -0.009(8) 0.028(9) -0.005(9)
C208 0.069(12) 0.052(10) 0.070(11) 0.000(8) 0.028(8) -0.008(9)
C211 0.021(7) 0.047(8) 0.035(8) 0.002(6) 0.010(6) 0.012(6)
C212 0.057(9) 0.076(10) 0.069(10) -0.006(8) 0.037(8) 0.012(7)
C213 0.058(9) 0.073(11) 0.076(10) 0.010(8) 0.043(8) -0.010(8)
C214 0.071(10) 0.075(11) 0.061(10) 0.001(8) 0.037(8) 0.010(8)
C219 0.044(9) 0.054(11) 0.032(8) -0.011(8) 0.015(7) 0.004(8)
C230 0.069(11) 0.077(13) 0.061(10) 0.008(9) 0.039(8) 0.001(9)
C231 0.083(12) 0.088(13) 0.081(12) 0.009(9) 0.046(9) -0.011(9)
C232 0.097(15) 0.102(15) 0.107(15) 0.003(9) 0.051(10) -0.003(9)
C4A 0.052(6) 0.052(6) 0.052(6) 0.0000(10) 0.025(3) 0.0001(10)
C5A 0.069(8) 0.069(8) 0.069(8) -0.0001(10) 0.033(4) 0.0003(10)
C6A 0.087(10) 0.086(10) 0.087(10) 0.0001(10) 0.041(5) 0.0000(10)
C26A 0.056(15) 0.034(11) 0.020(10) 0.012(11) -0.002(13) 0.010(11)
C27A 0.096(11) 0.096(11) 0.096(11) 0.0002(10) 0.046(5) -0.0001(10)
C28A 0.088(10) 0.088(10) 0.088(10) 0.0001(10) 0.042(5) 0.0000(10)
C29A 0.129(14) 0.129(14) 0.129(14) 0.0001(10) 0.061(7) 0.0000(10)
C30A 0.114(13) 0.114(13) 0.114(13) 0.0002(10) 0.054(6) 0.0000(10)
C33A 0.096(11) 0.096(11) 0.096(11) 0.0000(10) 0.046(5) 0.0000(10)
C34A 0.097(10) 0.097(10) 0.097(10) -0.0001(10) 0.046(5) 0.0000(10)
C35A 0.116(11) 0.116(11) 0.116(11) 0.0000(10) 0.055(5) -0.0001(10)
C36A 0.10(3) 0.10(2) 0.057(18) -0.026(17) 0.033(18) -0.06(2)
C40A 0.075(12) 0.077(12) 0.081(13) -0.014(9) 0.041(10) 0.010(8)
C41A 0.072(8) 0.072(8) 0.072(8) -0.0001(10) 0.034(4) 0.0001(10)
C42A 0.08(2) 0.049(17) 0.060(18) -0.036(14) 0.046(14) -0.023(14)
C46A 0.032(8) 0.054(9) 0.056(9) 0.006(8) 0.018(7) -0.001(7)
C47A 0.050(10) 0.069(10) 0.057(10) 0.007(8) 0.024(8) 0.001(8)
C48A 0.043(9) 0.064(12) 0.068(11) -0.008(9) 0.035(8) 0.000(9)
C52A 0.088(11) 0.085(11) 0.077(11) 0.003(8) 0.044(8) -0.020(8)
C70A 0.068(12) 0.054(10) 0.068(13) -0.013(9) 0.031(9) 0.016(8)
C71A 0.112(12) 0.112(12) 0.112(12) 0.0000(10) 0.053(6) 0.0000(10)
C72A 0.083(13) 0.072(12) 0.073(12) 0.016(8) 0.033(9) 0.000(9)
C75A 0.046(11) 0.040(9) 0.045(11) 0.004(8) 0.023(9) 0.002(8)
C77A 0.096(11) 0.096(11) 0.096(11) 0.0001(10) 0.045(5) 0.0000(10)
C78A 0.084(13) 0.081(13) 0.086(13) 0.008(9) 0.047(10) -0.003(9)
C82A 0.052(12) 0.052(10) 0.043(10) 0.009(7) 0.030(9) -0.008(8)
C88A 0.080(11) 0.065(10) 0.054(10) 0.007(8) 0.035(8) 0.002(8)
C89A 0.085(11) 0.065(11) 0.069(10) -0.013(8) 0.041(9) 0.011(8)
C90A 0.085(9) 0.085(9) 0.085(9) 0.0000(10) 0.040(4) -0.0001(10)
C93A 0.066(12) 0.056(10) 0.060(10) 0.003(8) 0.028(9) 0.004(9)
C94A 0.058(11) 0.055(11) 0.069(11) -0.009(8) 0.030(8) 0.000(8)
C95A 0.093(11) 0.093(11) 0.093(11) 0.0000(10) 0.044(5) 0.0001(10)
C96A 0.088(14) 0.075(12) 0.085(13) 0.003(8) 0.039(10) -0.001(9)
Cu1 0.0305(11) 0.047(3) 0.0290(18) 0.0019(17) 0.0136(12) -0.0015(16)
Cu2 0.0319(9) 0.0292(9) 0.0203(8) 0.0008(7) 0.0110(7) 0.0005(7)
Cu3 0.0393(10) 0.0282(9) 0.0260(9) 0.0005(7) 0.0045(8) -0.0052(8)
Cu4 0.0369(10) 0.0396(10) 0.0207(8) -0.0042(7) 0.0099(8) -0.0052(8)
Cu5 0.0347(10) 0.0415(10) 0.0283(9) 0.0023(8) 0.0064(8) 0.0010(8)
Cu6 0.0390(11) 0.0426(11) 0.0435(11) -0.0023(9) 0.0265(9) -0.0028(8)
Cu7 0.0346(10) 0.0418(10) 0.0312(9) 0.0051(8) 0.0149(8) -0.0049(8)
Cu8 0.045(2) 0.027(3) 0.0325(19) -0.0008(19) 0.0226(18) -0.006(2)
Cu9 0.0448(11) 0.0362(10) 0.0418(11) 0.0074(8) 0.0273(9) 0.0104(8)
Cu10 0.0315(10) 0.0418(10) 0.0267(9) 0.0026(8) 0.0139(8) 0.0063(8)
Cu11 0.0251(8) 0.0256(8) 0.0207(8) 0.0017(6) 0.0076(7) -0.0004(7)
Cu12 0.0296(9) 0.0302(9) 0.0193(8) 0.0003(7) 0.0100(7) -0.0026(7)
Cu13 0.0395(10) 0.0265(8) 0.0210(8) -0.0027(7) 0.0116(8) -0.0005(7)
Cu14 0.0262(9) 0.0441(10) 0.0249(9) 0.0020(8) 0.0091(7) -0.0043(8)
Cu15 0.0295(9) 0.0399(10) 0.0276(9) 0.0012(8) 0.0084(8) 0.0042(8)
Cu16 0.0474(11) 0.0274(9) 0.0332(10) 0.0021(7) 0.0196(9) -0.0045(8)
Cu17 0.0386(11) 0.0433(11) 0.0387(11) -0.0044(9) 0.0064(9) 0.0070(9)
Cu18 0.0376(10) 0.0282(9) 0.0220(8) -0.0020(7) 0.0173(8) 0.0004(7)
Cu19 0.0263(9) 0.0303(9) 0.0165(8) 0.0009(6) 0.0052(7) -0.0005(7)
Cu20 0.0288(9) 0.0306(9) 0.0255(8) 0.0011(7) 0.0153(7) -0.0003(7)
Cu21 0.0544(13) 0.0478(12) 0.0447(12) 0.0090(10) 0.0182(11) -0.0037(10)
Cu22 0.0472(13) 0.0863(17) 0.0380(11) 0.0243(11) 0.0187(10) 0.0205(12)
Cu23 0.0454(11) 0.0310(9) 0.0312(9) 0.0039(7) 0.0208(9) 0.0036(8)
Cu24 0.0361(10) 0.0284(9) 0.0284(9) -0.0039(7) 0.0166(8) -0.0032(7)
Cu25 0.0264(9) 0.0303(9) 0.0219(8) 0.0023(7) 0.0078(7) -0.0021(7)
Cu26 0.0371(10) 0.0296(9) 0.0386(10) -0.0040(8) 0.0223(9) 0.0019(8)
Cu27 0.0318(10) 0.0380(10) 0.0320(9) 0.0006(8) 0.0120(8) 0.0021(8)
Cu28 0.0367(10) 0.0311(10) 0.0399(10) -0.0097(8) 0.0119(9) 0.0020(8)
Cu29 0.0545(12) 0.0265(9) 0.0394(10) 0.0057(8) 0.0270(10) 0.0094(8)
Cu30 0.0389(10) 0.0239(8) 0.0250(9) -0.0035(7) 0.0107(8) 0.0043(7)
Cu31 0.0407(11) 0.0490(12) 0.0381(11) -0.0059(9) 0.0156(9) -0.0058(9)
Cu32 0.0509(13) 0.0398(11) 0.0401(11) -0.0110(9) 0.0131(10) 0.0074(9)
Cu33 0.0334(10) 0.0457(11) 0.0291(9) -0.0133(8) 0.0153(8) -0.0049(8)
Cu1A 0.0305(11) 0.047(3) 0.0290(18) 0.0019(17) 0.0136(12) -0.0015(16)
Cu8A 0.045(2) 0.027(3) 0.0325(19) -0.0008(19) 0.0226(18) -0.006(2)
F1 0.197(18) 0.112(12) 0.121(13) -0.023(10) 0.116(14) -0.040(12)
F2 0.100(13) 0.23(2) 0.104(13) -0.040(14) 0.039(11) -0.036(14)
F3 0.31(3) 0.055(9) 0.22(2) -0.003(11) 0.19(2) 0.002(13)
F4 0.097(12) 0.123(14) 0.166(17) -0.015(12) 0.063(12) 0.003(10)
Mo1 0.0216(6) 0.0178(5) 0.0144(5) -0.0002(4) 0.0066(4) 0.0009(4)
Mo2 0.0223(6) 0.0182(5) 0.0144(5) -0.0010(4) 0.0069(4) 0.0001(4)
Mo3 0.0256(6) 0.0182(5) 0.0143(5) 0.0004(4) 0.0087(5) 0.0014(4)
Mo4 0.0268(6) 0.0173(5) 0.0171(5) -0.0013(4) 0.0095(5) -0.0019(4)
O1 0.021(4) 0.019(4) 0.018(4) 0.011(3) 0.008(4) 0.005(3)
O2 0.032(5) 0.028(5) 0.024(5) 0.003(4) 0.011(4) 0.000(4)
O3 0.029(4) 0.029(4) 0.021(4) 0.001(3) 0.014(4) 0.006(4)
O4 0.027(5) 0.020(5) 0.029(5) -0.002(4) 0.007(4) -0.008(4)
O5 0.020(4) 0.016(4) 0.011(4) 0.002(3) 0.008(3) 0.007(3)
O6 0.041(5) 0.039(5) 0.014(4) 0.015(4) 0.011(4) 0.002(4)
O7 0.018(4) 0.025(5) 0.014(4) -0.001(3) 0.003(4) 0.005(4)
O8 0.0094(17) 0.0096(17) 0.0092(17) -0.0001(10) 0.0039(11) 0.0002(10)
O9 0.026(5) 0.021(4) 0.012(4) 0.001(3) 0.008(4) -0.002(4)
O10 0.031(5) 0.029(5) 0.020(5) 0.004(4) 0.014(4) 0.007(4)
O11 0.038(5) 0.020(4) 0.014(4) -0.003(3) 0.017(4) -0.006(4)
O12 0.027(5) 0.017(4) 0.016(4) 0.002(3) 0.012(4) 0.000(4)
O13 0.018(4) 0.017(4) 0.015(4) -0.009(3) 0.006(3) -0.006(3)
O14 0.043(6) 0.015(4) 0.029(5) 0.000(4) 0.019(5) -0.006(4)
O15 0.026(5) 0.024(5) 0.028(5) -0.003(4) 0.011(4) -0.005(4)
O16 0.040(6) 0.028(5) 0.026(5) 0.005(4) 0.021(5) 0.002(4)
C65 0.071(6) 0.071(6) 0.071(6) -0.0003(10) 0.034(3) 0.0004(10)

loop_
_atom_type_symbol
_atom_type_description
_atom_type_scat_dispersion_real
_atom_type_scat_dispersion_imag
_atom_type_scat_source
C C 0.0033 0.0016 'International Tables Vol C Tables 4.2.6.8 and 6.1.1.4'
H H 0.0000 0.0000 'International Tables Vol C Tables 4.2.6.8 and 6.1.1.4'
B B 0.0013 0.0007 'International Tables Vol C Tables 4.2.6.8 and 6.1.1.4'
Cu Cu 0.3201 1.2651 'International Tables Vol C Tables 4.2.6.8 and 6.1.1.4'
F F 0.0171 0.0103 'International Tables Vol C Tables 4.2.6.8 and 6.1.1.4'
Mo Mo -1.6832 0.6857 'International Tables Vol C Tables 4.2.6.8 and 6.1.1.4'
O O 0.0106 0.0060 'International Tables Vol C Tables 4.2.6.8 and 6.1.1.4'

loop_
_geom_angle_atom_site_label_1
_geom_angle_atom_site_label_2
_geom_angle_atom_site_label_3
_geom_angle
F4 B1 F3 113(3)
F4 B1 F2 107(2)
F3 B1 F2 111(2)
F4 B1 F1 111(2)
F3 B1 F1 110(2)
F2 B1 F1 104(2)
C2 C1 Cu15 135.8(14)
C2 C1 Cu5 139.5(13)
Cu15 C1 Cu5 84.5(6)
C2 C1 Cu1 88.4(13)
Cu15 C1 Cu1 91.3(6)
Cu5 C1 Cu1 85.7(6)
C2 C1 Cu1A 79.1(13)
Cu15 C1 Cu1A 88.5(6)
Cu5 C1 Cu1A 101.8(8)
Cu1 C1 Cu1A 16.7(3)
C1 C2 C3 164(2)
C1 C2 Cu1A 68.8(12)
C3 C2 Cu1A 125.8(14)
C1 C2 Cu1 60.3(11)
C3 C2 Cu1 135.4(13)
Cu1A C2 Cu1 15.2(3)
C4A C3 C6 123(4)
C4A C3 C2 112.9(19)
C6 C3 C2 110(3)
C4A C3 C5 70(3)
C6 C3 C5 121(4)
C2 C3 C5 114(2)
C4A C3 C6A 106(2)
C6 C3 C6A 23(3)
C2 C3 C6A 109(2)
C5 C3 C6A 134(3)
C4A C3 C5A 110(2)
C6 C3 C5A 85(3)
C2 C3 C5A 111.6(19)
C5 C3 C5A 44(2)
C6A C3 C5A 106(2)
C4A C3 C4 24.7(19)
C6 C3 C4 112(4)
C2 C3 C4 101(2)
C5 C3 C4 95(3)
C6A C3 C4 91(3)
C5A C3 C4 134(3)
C8 C7 Cu19 174.2(12)
C8 C7 Cu2 99.7(10)
Cu19 C7 Cu2 79.3(5)
C8 C7 Cu4 100.7(11)
Cu19 C7 Cu4 77.1(5)
Cu2 C7 Cu4 141.3(7)
C8 C7 Cu1 101.3(10)
Cu19 C7 Cu1 83.6(5)
Cu2 C7 Cu1 66.6(4)
Cu4 C7 Cu1 139.1(6)
C8 C7 Cu5 103.0(10)
Cu19 C7 Cu5 81.8(5)
Cu2 C7 Cu5 132.0(6)
Cu4 C7 Cu5 73.8(4)
Cu1 C7 Cu5 67.8(4)
C7 C8 C9 176.0(16)
C8 C9 C10 109.9(15)
C8 C9 C12 111.7(13)
C10 C9 C12 107.5(15)
C8 C9 C11 106.6(14)
C10 C9 C11 112.5(16)
C12 C9 C11 108.6(15)
C14 C13 Cu3 173.5(12)
C14 C13 Cu12 76.9(9)
Cu3 C13 Cu12 102.4(6)
C14 C13 Cu2 79.0(9)
Cu3 C13 Cu2 94.6(6)
Cu12 C13 Cu2 91.7(5)
C13 C14 C15 159.3(13)
C13 C14 Cu12 68.6(9)
C15 C14 Cu12 126.0(11)
C13 C14 Cu2 67.5(9)
C15 C14 Cu2 123.8(10)
Cu12 C14 Cu2 85.8(5)
C18 C15 C14 109.5(13)
C18 C15 C16 108.7(14)
C14 C15 C16 112.2(12)
C18 C15 C17 109.9(14)
C14 C15 C17 106.7(12)
C16 C15 C17 109.9(15)
C20 C19 Cu1A 104.6(12)
C20 C19 Cu2 155.8(12)
Cu1A C19 Cu2 99.2(8)
C20 C19 Cu1 121.8(12)
Cu1A C19 Cu1 17.6(4)
Cu2 C19 Cu1 81.9(5)
C20 C19 Cu11 80.2(9)
Cu1A C19 Cu11 119.8(7)
Cu2 C19 Cu11 84.8(5)
Cu1 C19 Cu11 115.6(6)
C19 C20 C21 172.0(14)
C19 C20 Cu11 67.1(8)
C21 C20 Cu11 120.5(10)
C19 C20 Cu1A 46.6(9)
C21 C20 Cu1A 131.4(11)
Cu11 C20 Cu1A 92.9(5)
C20 C21 C23 110.1(14)
C20 C21 C24 107.7(14)
C23 C21 C24 113.1(15)
C20 C21 C22 110.0(14)
C23 C21 C22 107.3(17)
C24 C21 C22 108.6(15)
C26A C25 C26 41(2)
C26A C25 Cu21 98(2)
C26 C25 Cu21 134.9(19)
C26A C25 Cu17 173(3)
C26 C25 Cu17 133.6(19)
Cu21 C25 Cu17 88.6(7)
C26A C25 Cu22 100(2)
C26 C25 Cu22 99.6(17)
Cu21 C25 Cu22 107.8(10)
Cu17 C25 Cu22 74.8(7)
C25 C26 C27 173(3)
C28 C27 C29 118(4)
C28 C27 C26 115(4)
C29 C27 C26 106(4)
C28 C27 C30 116(4)
C29 C27 C30 105(4)
C26 C27 C30 93(3)
C32 C31 Cu23 119.5(17)
C32 C31 Cu22 105.3(15)
Cu23 C31 Cu22 105.8(7)
C32 C31 Cu17 144.5(17)
Cu23 C31 Cu17 92.9(7)
Cu22 C31 Cu17 76.6(6)
C31 C32 C33A 155(3)
C31 C32 C33 168(2)
C33A C32 C33 35(2)
C35 C33 C36 113(2)
C35 C33 C34 109(2)
C36 C33 C34 107(2)
C35 C33 C32 107(3)
C36 C33 C32 115(2)
C34 C33 C32 105(3)
C38 C37 Cu32 177.4(17)
C38 C37 Cu31 77.9(12)
Cu32 C37 Cu31 100.2(8)
C37 C38 C39 168(2)
C37 C38 Cu31 68.2(12)
C39 C38 Cu31 122.6(14)
C38 C39 C41 116(2)
C38 C39 C41A 119(3)
C41 C39 C41A 26(2)
C38 C39 C42A 109(2)
C41 C39 C42A 131(3)
C41A C39 C42A 112(3)
C38 C39 C40 104(2)
C41 C39 C40 115(2)
C41A C39 C40 131(3)
C42A C39 C40 69(2)
C38 C39 C42 107.2(19)
C41 C39 C42 113(2)
C41A C39 C42 88(3)
C42A C39 C42 30.7(17)
C40 C39 C42 100(2)
C38 C39 C40A 108(2)
C41 C39 C40A 87(3)
C41A C39 C40A 109(3)
C42A C39 C40A 98(3)
C40 C39 C40A 31.3(19)
C42 C39 C40A 126(3)
C44 C43 Cu7 170.7(15)
C44 C43 Cu14 73.7(10)
Cu7 C43 Cu14 110.6(7)
C44 C43 Cu6 82.3(11)
Cu7 C43 Cu6 89.5(6)
Cu14 C43 Cu6 88.1(6)
C43 C44 C45 153.0(16)
C43 C44 Cu14 70.9(9)
C45 C44 Cu14 132.9(12)
C43 C44 Cu6 64.2(9)
C45 C44 Cu6 123.9(13)
Cu14 C44 Cu6 82.1(5)
C48A C45 C46A 129(4)
C48A C45 C47 129(3)
C46A C45 C47 54(2)
C48A C45 C44 110(3)
C46A C45 C44 111(2)
C47 C45 C44 112.6(17)
C48A C45 C48 22(3)
C46A C45 C48 140(3)
C47 C45 C48 116(2)
C44 C45 C48 108.4(18)
C48A C45 C46 86(3)
C46A C45 C46 54(2)
C47 C45 C46 105.6(19)
C44 C45 C46 106.9(16)
C48 C45 C46 107.1(18)
C48A C45 C47A 98(4)
C46A C45 C47A 98(3)
C47 C45 C47A 45(2)
C44 C45 C47A 105(2)
C48 C45 C47A 78(2)
C46 C45 C47A 144(2)
C50 C49 Cu5 162.9(13)
C50 C49 Cu14 110.7(12)
Cu5 C49 Cu14 83.2(6)
C50 C49 Cu4 74.2(11)
Cu5 C49 Cu4 90.0(6)
Cu14 C49 Cu4 122.5(7)
C49 C50 C51 164.5(18)
C49 C50 Cu4 72.5(10)
C51 C50 Cu4 122.9(13)
C54 C51 C52 111(2)
C54 C51 C53 112(2)
C52 C51 C53 111.8(18)
C54 C51 C50 109.7(15)
C52 C51 C50 106.6(18)
C53 C51 C50 106.2(16)
C54 C51 C52A 129(6)
C52 C51 C52A 67(5)
C53 C51 C52A 45(5)
C50 C51 C52A 120(6)
C56 C55 Cu31 141.7(14)
C56 C55 Cu13 133.1(14)
Cu31 C55 Cu13 84.8(5)
C56 C55 Cu30 74.6(9)
Cu31 C55 Cu30 95.5(7)
Cu13 C55 Cu30 115.4(7)
C55 C56 C57 165.1(16)
C55 C56 Cu30 70.7(9)
C57 C56 Cu30 124.0(11)
C56 C57 C59 108.3(18)
C56 C57 C60 110.7(15)
C59 C57 C60 109.5(17)
C56 C57 C58 107.4(15)
C59 C57 C58 111.2(17)
C60 C57 C58 110(2)
C62 C61 Cu29 139.3(13)
C62 C61 Cu30 132.4(13)
Cu29 C61 Cu30 86.5(6)
C62 C61 Cu28 77.6(10)
Cu29 C61 Cu28 88.8(5)
Cu30 C61 Cu28 95.2(6)
C61 C62 C63 165.4(17)
C61 C62 Cu28 68.4(9)
C63 C62 Cu28 124.6(12)
C64 C63 C65 111.4(19)
C64 C63 C62 109.2(17)
C65 C63 C62 106.8(16)
C64 C63 C66 113.2(18)
C65 C63 C66 109.5(19)
C62 C63 C66 106.5(17)
C68 C67 Cu16 159(2)
C68 C67 Cu21 117.4(17)
Cu16 C67 Cu21 81.9(6)
C68 C67 Cu29 76.3(12)
Cu16 C67 Cu29 107.3(7)
Cu21 C67 Cu29 109.6(8)
C67 C68 C69 158(2)
C67 C68 Cu29 70.4(11)
C69 C68 Cu29 128.5(13)
C68 C69 C70 111(2)
C68 C69 C72 102(2)
C70 C69 C72 98(3)
C68 C69 C71 113(3)
C70 C69 C71 117(3)
C72 C69 C71 113(3)
C74 C73 Cu9 175.3(15)
C74 C73 Cu8 79.8(12)
Cu9 C73 Cu8 95.5(7)
C74 C73 Cu8A 68.3(12)
Cu9 C73 Cu8A 107.0(8)
Cu8 C73 Cu8A 11.6(4)
C74 C73 Cu17 74.2(12)
Cu9 C73 Cu17 106.0(8)
Cu8 C73 Cu17 93.8(7)
Cu8A C73 Cu17 88.4(9)
C73 C74 C75 150(2)
C73 C74 C75A 154(2)
C75 C74 C75A 23.4(16)
C73 C74 Cu8A 77.3(12)
C75 C74 Cu8A 128(2)
C75A C74 Cu8A 105.1(19)
C73 C74 Cu17 73.9(12)
C75 C74 Cu17 117.1(19)
C75A C74 Cu17 131.1(16)
Cu8A C74 Cu17 90.9(8)
C73 C74 Cu8 67.7(10)
C75 C74 Cu8 136(2)
C75A C74 Cu8 112.6(18)
Cu8A C74 Cu8 9.8(5)
Cu17 C74 Cu8 90.1(5)
C78 C75 C74 105(3)
C78 C75 C77 117(4)
C74 C75 C77 112(3)
C78 C75 C76 104(3)
C74 C75 C76 102(3)
C77 C75 C76 115(4)
C75A C76 C75 21.6(19)
C80 C79 Cu10 151.1(14)
C80 C79 Cu9 80.0(11)
Cu10 C79 Cu9 99.7(6)
C80 C79 Cu18 128.5(14)
Cu10 C79 Cu18 79.9(5)
Cu9 C79 Cu18 85.2(5)
C79 C80 C81 169.2(18)
C79 C80 Cu9 66.7(10)
C81 C80 Cu9 122.6(13)
C82A C81 C83 113(2)
C82A C81 C84 100(2)
C83 C81 C84 108(2)
C82A C81 C80 120(2)
C83 C81 C80 107.3(15)
C84 C81 C80 107.9(15)
C82A C81 C82 19(2)
C83 C81 C82 113(2)
C84 C81 C82 116(2)
C80 C81 C82 103(2)
C86 C85 Cu23 163.3(12)
C86 C85 Cu24 75.9(9)
Cu23 C85 Cu24 106.0(6)
C86 C85 Cu18 112.2(11)
Cu23 C85 Cu18 83.3(5)
Cu24 C85 Cu18 107.9(5)
C85 C86 C87 164.6(14)
C85 C86 Cu24 69.0(8)
C87 C86 Cu24 126.3(10)
C86 C87 C88 115.7(16)
C86 C87 C89 111.7(15)
C88 C87 C89 119.3(19)
C86 C87 C89A 115(3)
C88 C87 C89A 127(3)
C89 C87 C89A 51(2)
C86 C87 C88A 103(3)
C88 C87 C88A 68(2)
C89 C87 C88A 67(3)
C89A C87 C88A 115(2)
C86 C87 C90A 120(3)
C88 C87 C90A 31(3)
C89 C87 C90A 128(3)
C89A C87 C90A 106(2)
C88A C87 C90A 97(2)
C86 C87 C90 104.9(18)
C88 C87 C90 98.0(18)
C89 C87 C90 104.4(19)
C89A C87 C90 54(3)
C88A C87 C90 152(3)
C90A C87 C90 67(2)
C92 C91 Cu6 158.2(13)
C92 C91 Cu15 117.9(12)
Cu6 C91 Cu15 83.9(5)
C92 C91 Cu10 75.8(10)
Cu6 C91 Cu10 92.1(6)
Cu15 C91 Cu10 124.6(7)
C91 C92 C93 159.6(18)
C91 C92 C93A 158(2)
C93 C92 C93A 29.0(15)
C91 C92 Cu10 69.4(9)
C93 C92 Cu10 130.6(14)
C93A C92 Cu10 113.6(16)
C94 C93 C96 108(3)
C94 C93 C95 110(3)
C96 C93 C95 111(3)
C94 C93 C92 111(2)
C96 C93 C92 105(3)
C95 C93 C92 111(3)
C98 C97 Cu22 171.4(14)
C98 C97 Cu27 80.1(11)
Cu22 C97 Cu27 108.3(7)
C97 C98 C99 161.9(18)
C97 C98 Cu27 66.4(10)
C99 C98 Cu27 130.4(13)
C98 C99 C100 110.5(15)
C98 C99 C202 110(2)
C100 C99 C202 104(2)
C98 C99 C101 110.1(17)
C100 C99 C101 110(2)
C202 C99 C101 112(2)
C98 C99 C102 97(4)
C100 C99 C102 134(5)
C202 C99 C102 30(4)
C101 C99 C102 94(4)
C104 C103 Cu8A 171.8(16)
C104 C103 Cu8 165.8(15)
Cu8A C103 Cu8 12.4(5)
C104 C103 Cu16 103.1(13)
Cu8A C103 Cu16 85.0(9)
Cu8 C103 Cu16 86.6(6)
C104 C103 Cu7 75.4(10)
Cu8A C103 Cu7 104.9(9)
Cu8 C103 Cu7 92.6(7)
Cu16 C103 Cu7 101.8(6)
C103 C104 C105 163.5(18)
C103 C104 Cu7 70.3(10)
C105 C104 Cu7 126.2(13)
C107 C105 C206 84(3)
C107 C105 C104 113(3)
C206 C105 C104 113(3)
C107 C105 C208 132(3)
C206 C105 C208 105(3)
C104 C105 C208 106(2)
C107 C105 C207 32(3)
C206 C105 C207 115(3)
C104 C105 C207 105(2)
C208 C105 C207 113(3)
C107 C105 C108 114(3)
C206 C105 C108 129(3)
C104 C105 C108 102(2)
C208 C105 C108 28(2)
C207 C105 C108 87(3)
C107 C105 C106 106(4)
C206 C105 C106 23(3)
C104 C105 C106 98(2)
C208 C105 C106 94(3)
C207 C105 C106 138(3)
C108 C105 C106 122(3)
C110 C109 Cu20 178.6(14)
C110 C109 Cu10 101.3(11)
Cu20 C109 Cu10 78.4(5)
C110 C109 Cu7 101.4(11)
Cu20 C109 Cu7 79.6(5)
Cu10 C109 Cu7 139.9(6)
C110 C109 Cu8 99.5(11)
Cu20 C109 Cu8 79.7(5)
Cu10 C109 Cu8 131.7(6)
Cu7 C109 Cu8 75.5(5)
C110 C109 Cu6 101.8(11)
Cu20 C109 Cu6 79.4(5)
Cu10 C109 Cu6 72.9(4)
Cu7 C109 Cu6 70.4(4)
Cu8 C109 Cu6 142.6(6)
C109 C110 C111 175.8(17)
C109 C110 C211 157(3)
C111 C110 C211 27(2)
C110 C111 C114 108.3(15)
C110 C111 C112 110.9(16)
C114 C111 C112 108.4(16)
C110 C111 C113 105.1(15)
C114 C111 C113 110.8(18)
C112 C111 C113 113.2(17)
C116 C115 Cu4 172.7(12)
C116 C115 Cu3 77.7(9)
Cu4 C115 Cu3 95.6(6)
C116 C115 Cu13 81.6(10)
Cu4 C115 Cu13 101.3(6)
Cu3 C115 Cu13 88.5(6)
C115 C116 C117 158.6(15)
C115 C116 Cu3 67.3(9)
C117 C116 Cu3 125.9(11)
C115 C116 Cu13 64.8(8)
C117 C116 Cu13 129.8(10)
Cu3 C116 Cu13 80.8(4)
C118 C117 C116 108.1(13)
C118 C117 C119 106.8(19)
C116 C117 C119 110.3(15)
C118 C117 C219 133(3)
C116 C117 C219 103(3)
C119 C117 C219 28(2)
C118 C117 C120 108.5(17)
C116 C117 C120 109.4(14)
C119 C117 C120 113.5(18)
C219 C117 C120 93(3)
C122 C121 Cu27 144.5(12)
C122 C121 Cu28 131.2(11)
Cu27 C121 Cu28 82.9(6)
C122 C121 Cu26 75.3(9)
Cu27 C121 Cu26 96.3(6)
Cu28 C121 Cu26 121.1(7)
C121 C122 C123 161.8(14)
C121 C122 Cu26 70.1(9)
C123 C122 Cu26 128.0(10)
C122 C123 C125 109.7(12)
C122 C123 C126 103.7(14)
C125 C123 C126 110.6(16)
C122 C123 C124 109.8(13)
C125 C123 C124 111.0(15)
C126 C123 C124 111.8(13)
C128 C127 Cu33 142.4(13)
C128 C127 Cu32 76.8(10)
Cu33 C127 Cu32 121.3(6)
C128 C127 Cu12 136.5(12)
Cu33 C127 Cu12 80.6(5)
Cu32 C127 Cu12 84.3(5)
C127 C128 C129 166.9(17)
C127 C128 Cu32 68.5(10)
C129 C128 Cu32 124.4(13)
C230 C129 C132 123(4)
C230 C129 C131 82(4)
C132 C129 C131 115(3)
C230 C129 C128 115(3)
C132 C129 C128 111(2)
C131 C129 C128 108(2)
C230 C129 C130 30(3)
C132 C129 C130 107(3)
C131 C129 C130 112(2)
C128 C129 C130 103.6(18)
C230 C129 C231 119(4)
C132 C129 C231 73(3)
C131 C129 C231 45(3)
C128 C129 C231 110(3)
C130 C129 C231 144(3)
C230 C129 C232 103(5)
C132 C129 C232 33(3)
C131 C129 C232 143(4)
C128 C129 C232 103(3)
C130 C129 C232 79(4)
C231 C129 C232 105(4)
C134 C133 Cu25 175.3(14)
C134 C133 Cu24 90.8(12)
Cu25 C133 Cu24 92.4(5)
C134 C133 Cu26 86.6(10)
Cu25 C133 Cu26 96.9(6)
Cu24 C133 Cu26 87.6(5)
C133 C134 C135 175.6(17)
C133 C134 Cu26 63.4(10)
C135 C134 Cu26 120.6(11)
C133 C134 Cu24 59.4(10)
C135 C134 Cu24 122.5(13)
Cu26 C134 Cu24 74.9(5)
C137 C135 C134 109.0(15)
C137 C135 C138 108.2(18)
C134 C135 C138 107.7(16)
C137 C135 C136 112.8(18)
C134 C135 C136 112.7(16)
C138 C135 C136 106.2(18)
C140 C139 Cu11 170.9(11)
C140 C139 Cu33 87.6(9)
Cu11 C139 Cu33 89.0(6)
C140 C139 Cu25 74.4(8)
Cu11 C139 Cu25 114.2(7)
Cu33 C139 Cu25 92.1(6)
C139 C140 C141 155.9(14)
C139 C140 Cu25 70.2(8)
C141 C140 Cu25 130.2(10)
C139 C140 Cu33 59.2(8)
C141 C140 Cu33 128.5(9)
Cu25 C140 Cu33 82.3(4)
C140 C141 C143 110.3(12)
C140 C141 C142 106.8(13)
C143 C141 C142 111.4(13)
C140 C141 C144 109.3(12)
C143 C141 C144 110.1(15)
C142 C141 C144 108.9(13)
C214 C211 C212 108(2)
C214 C211 C213 111(2)
C212 C211 C213 114(3)
C214 C211 C110 117(6)
C212 C211 C110 106(6)
C213 C211 C110 101(6)
C25 C26A C27A 164(4)
C25 C26A Cu21 54.3(17)
C27A C26A Cu21 141(3)
C28A C27A C26A 108(4)
C28A C27A C30A 106(5)
C26A C27A C30A 110(4)
C28A C27A C29A 108(4)
C26A C27A C29A 107(4)
C30A C27A C29A 117(5)
C35A C33A C36A 109(2)
C35A C33A C32 104(5)
C36A C33A C32 126(4)
C35A C33A C34A 106(2)
C36A C33A C34A 109(2)
C32 C33A C34A 102(4)
C76 C75A C74 115(2)
C76 C75A C78A 120(3)
C74 C75A C78A 108(3)
C76 C75A C77A 96(3)
C74 C75A C77A 94(3)
C78A C75A C77A 120(3)
C95A C93A C94A 124(5)
C95A C93A C96A 107(5)
C94A C93A C96A 111(4)
C95A C93A C92 97(4)
C94A C93A C92 114(3)
C96A C93A C92 103(4)
Cu1A Cu1 C19 67.3(13)
Cu1A Cu1 C1 91.1(14)
C19 Cu1 C1 158.1(7)
Cu1A Cu1 C2 73.8(14)
C19 Cu1 C2 135.1(7)
C1 Cu1 C2 31.3(6)
Cu1A Cu1 C7 168.2(14)
C19 Cu1 C7 101.8(6)
C1 Cu1 C7 100.0(6)
C2 Cu1 C7 114.1(6)
Cu1A Cu1 Cu2 115.0(13)
C19 Cu1 Cu2 48.2(4)
C1 Cu1 Cu2 153.7(5)
C2 Cu1 Cu2 150.8(5)
C7 Cu1 Cu2 53.7(4)
Cu1A Cu1 Cu5 135.6(13)
C19 Cu1 Cu5 152.1(5)
C1 Cu1 Cu5 46.8(5)
C2 Cu1 Cu5 72.8(5)
C7 Cu1 Cu5 56.1(4)
Cu2 Cu1 Cu5 108.4(2)
Cu1A Cu1 Cu15 84.0(13)
C19 Cu1 Cu15 126.0(4)
C1 Cu1 Cu15 43.9(4)
C2 Cu1 Cu15 69.0(4)
C7 Cu1 Cu15 106.7(4)
Cu2 Cu1 Cu15 137.24(17)
Cu5 Cu1 Cu15 57.09(9)
Cu1A Cu1 Cu19 140.1(14)
C19 Cu1 Cu19 91.1(4)
C1 Cu1 Cu19 104.5(5)
C2 Cu1 Cu19 133.7(5)
C7 Cu1 Cu19 40.4(3)
Cu2 Cu1 Cu19 57.83(12)
Cu5 Cu1 Cu19 61.05(13)
Cu15 Cu1 Cu19 82.62(12)
C19 Cu2 C13 153.7(5)
C19 Cu2 C14 120.9(5)
C13 Cu2 C14 33.5(5)
C19 Cu2 C7 109.6(5)
C13 Cu2 C7 96.7(5)
C14 Cu2 C7 128.8(5)
C19 Cu2 Cu1 50.0(4)
C13 Cu2 Cu1 156.3(4)
C14 Cu2 Cu1 166.3(4)
C7 Cu2 Cu1 59.7(4)
C19 Cu2 Cu19 99.9(4)
C13 Cu2 Cu19 98.1(4)
C14 Cu2 Cu19 126.4(4)
C7 Cu2 Cu19 44.2(3)
Cu1 Cu2 Cu19 67.30(12)
C19 Cu2 Cu11 49.8(4)
C13 Cu2 Cu11 115.6(4)
C14 Cu2 Cu11 99.9(4)
C7 Cu2 Cu11 119.7(3)
Cu1 Cu2 Cu11 81.30(12)
Cu19 Cu2 Cu11 80.15(6)
C19 Cu2 Cu1A 39.2(5)
C13 Cu2 Cu1A 167.0(5)
C14 Cu2 Cu1A 157.1(5)
C7 Cu2 Cu1A 70.6(4)
Cu1 Cu2 Cu1A 10.9(2)
Cu19 Cu2 Cu1A 75.2(3)
Cu11 Cu2 Cu1A 74.7(2)
C19 Cu2 Cu3 162.8(4)
C13 Cu2 Cu3 40.2(4)
C14 Cu2 Cu3 73.8(4)
C7 Cu2 Cu3 58.2(3)
Cu1 Cu2 Cu3 117.25(15)
Cu19 Cu2 Cu3 62.86(6)
Cu11 Cu2 Cu3 122.69(8)
Cu1A Cu2 Cu3 128.1(3)
C19 Cu2 Cu12 119.3(4)
C13 Cu2 Cu12 43.6(4)
C14 Cu2 Cu12 46.1(4)
C7 Cu2 Cu12 114.6(4)
Cu1 Cu2 Cu12 144.89(10)
Cu19 Cu2 Cu12 85.26(7)
Cu11 Cu2 Cu12 72.43(6)
Cu1A Cu2 Cu12 144.1(2)
Cu3 Cu2 Cu12 62.88(6)
C13 Cu3 C115 179.3(6)
C13 Cu3 C116 144.3(6)
C115 Cu3 C116 35.0(6)
C13 Cu3 Cu13 133.6(4)
C115 Cu3 Cu13 46.2(4)
C116 Cu3 Cu13 51.2(4)
C13 Cu3 Cu4 140.5(4)
C115 Cu3 Cu4 40.2(4)
C116 Cu3 Cu4 75.1(4)
Cu13 Cu3 Cu4 64.02(6)
C13 Cu3 Cu2 45.1(4)
C115 Cu3 Cu2 135.6(4)
C116 Cu3 Cu2 169.9(4)
Cu13 Cu3 Cu2 121.29(7)
Cu4 Cu3 Cu2 95.65(7)
C13 Cu3 Cu19 94.8(4)
C115 Cu3 Cu19 85.8(4)
C116 Cu3 Cu19 115.5(4)
Cu13 Cu3 Cu19 70.96(6)
Cu4 Cu3 Cu19 53.74(6)
Cu2 Cu3 Cu19 54.66(6)
C13 Cu3 Cu12 40.5(4)
C115 Cu3 Cu12 139.3(4)
C116 Cu3 Cu12 124.3(4)
Cu13 Cu3 Cu12 93.13(7)
Cu4 Cu3 Cu12 131.73(7)
Cu2 Cu3 Cu12 59.06(6)
Cu19 Cu3 Cu12 79.24(6)
C115 Cu4 C49 159.3(6)
C115 Cu4 C50 126.2(6)
C49 Cu4 C50 33.2(6)
C115 Cu4 C7 102.3(6)
C49 Cu4 C7 97.5(6)
C50 Cu4 C7 128.1(6)
C115 Cu4 Cu19 97.8(4)
C49 Cu4 Cu19 100.2(4)
C50 Cu4 Cu19 129.8(4)
C7 Cu4 Cu19 44.9(3)
C115 Cu4 Cu5 157.2(4)
C49 Cu4 Cu5 43.5(5)
C50 Cu4 Cu5 76.6(5)
C7 Cu4 Cu5 55.5(3)
Cu19 Cu4 Cu5 63.15(6)
C115 Cu4 Cu3 44.2(4)
C49 Cu4 Cu3 156.0(5)
C50 Cu4 Cu3 166.4(4)
C7 Cu4 Cu3 58.5(3)
Cu19 Cu4 Cu3 63.72(6)
Cu5 Cu4 Cu3 113.09(8)
C115 Cu4 Cu13 41.5(4)
C49 Cu4 Cu13 137.8(4)
C50 Cu4 Cu13 124.3(5)
C7 Cu4 Cu13 103.5(4)
Cu19 Cu4 Cu13 71.97(6)
Cu5 Cu4 Cu13 131.31(8)
Cu3 Cu4 Cu13 57.24(6)
C49 Cu5 C1 157.8(6)
C49 Cu5 C7 95.7(5)
C1 Cu5 C7 100.7(6)
C49 Cu5 Cu14 49.8(4)
C1 Cu5 Cu14 125.4(4)
C7 Cu5 Cu14 127.8(3)
C49 Cu5 Cu15 136.7(4)
C1 Cu5 Cu15 47.6(4)
C7 Cu5 Cu15 112.8(3)
Cu14 Cu5 Cu15 87.00(8)
C49 Cu5 Cu1 151.7(4)
C1 Cu5 Cu1 47.5(4)
C7 Cu5 Cu1 56.1(3)
Cu14 Cu5 Cu1 144.34(11)
Cu15 Cu5 Cu1 63.99(11)
C49 Cu5 Cu4 46.5(4)
C1 Cu5 Cu4 151.2(4)
C7 Cu5 Cu4 50.6(3)
Cu14 Cu5 Cu4 81.74(7)
Cu15 Cu5 Cu4 137.90(9)
Cu1 Cu5 Cu4 105.45(13)
C49 Cu5 Cu19 95.2(4)
C1 Cu5 Cu19 106.9(4)
C7 Cu5 Cu19 41.0(3)
Cu14 Cu5 Cu19 97.16(8)
Cu15 Cu5 Cu19 86.96(7)
Cu1 Cu5 Cu19 62.92(11)
Cu4 Cu5 Cu19 54.81(6)
C91 Cu6 C43 168.7(6)
C91 Cu6 C44 135.9(6)
C43 Cu6 C44 33.5(6)
C91 Cu6 C109 95.6(5)
C43 Cu6 C109 92.2(5)
C44 Cu6 C109 122.9(5)
C91 Cu6 Cu15 50.6(4)
C43 Cu6 Cu15 128.8(4)
C44 Cu6 Cu15 107.6(4)
C109 Cu6 Cu15 126.7(3)
C91 Cu6 Cu7 146.5(4)
C43 Cu6 Cu7 43.1(4)
C44 Cu6 Cu7 76.6(4)
C109 Cu6 Cu7 51.6(3)
Cu15 Cu6 Cu7 139.87(9)
C91 Cu6 Cu10 46.6(4)
C43 Cu6 Cu10 142.0(4)
C44 Cu6 Cu10 167.0(4)
C109 Cu6 Cu10 49.8(3)
Cu15 Cu6 Cu10 83.26(7)
Cu7 Cu6 Cu10 99.96(8)
C91 Cu6 Cu14 134.4(4)
C43 Cu6 Cu14 45.9(4)
C44 Cu6 Cu14 46.3(4)
C109 Cu6 Cu14 118.3(3)
Cu15 Cu6 Cu14 83.96(7)
Cu7 Cu6 Cu14 70.42(7)
Cu10 Cu6 Cu14 144.74(9)
C91 Cu6 Cu20 94.2(4)
C43 Cu6 Cu20 97.0(4)
C44 Cu6 Cu20 128.4(4)
C109 Cu6 Cu20 40.8(3)
Cu15 Cu6 Cu20 95.09(8)
Cu7 Cu6 Cu20 57.60(6)
Cu10 Cu6 Cu20 55.45(6)
Cu14 Cu6 Cu20 93.30(7)
C43 Cu7 C103 161.1(7)
C43 Cu7 C104 126.8(7)
C103 Cu7 C104 34.3(6)
C43 Cu7 C109 102.4(6)
C103 Cu7 C109 95.7(6)
C104 Cu7 C109 129.1(6)
C43 Cu7 Cu20 105.5(5)
C103 Cu7 Cu20 91.2(4)
C104 Cu7 Cu20 120.0(5)
C109 Cu7 Cu20 43.4(3)
C43 Cu7 Cu6 47.4(5)
C103 Cu7 Cu6 151.4(5)
C104 Cu7 Cu6 172.5(4)
C109 Cu7 Cu6 58.0(3)
Cu20 Cu7 Cu6 62.45(7)
C43 Cu7 Cu8 155.9(5)
C103 Cu7 Cu8 42.4(5)
C104 Cu7 Cu8 76.5(5)
C109 Cu7 Cu8 53.5(4)
Cu20 Cu7 Cu8 59.34(13)
Cu6 Cu7 Cu8 109.89(13)
C103 Cu8 C73 158.7(7)
C103 Cu8 C74 126.2(7)
C73 Cu8 C74 32.5(6)
C103 Cu8 C109 95.9(6)
C73 Cu8 C109 103.5(7)
C74 Cu8 C109 133.5(6)
C103 Cu8 Cu16 48.2(5)
C73 Cu8 Cu16 131.4(6)
C74 Cu8 Cu16 116.4(5)
C109 Cu8 Cu16 105.9(4)
C103 Cu8 Cu20 91.5(5)
C73 Cu8 Cu20 108.8(5)
C74 Cu8 Cu20 137.4(5)
C109 Cu8 Cu20 42.2(3)
Cu16 Cu8 Cu20 71.96(15)
C103 Cu8 Cu7 45.0(4)
C73 Cu8 Cu7 154.1(6)
C74 Cu8 Cu7 164.7(5)
C109 Cu8 Cu7 51.0(4)
Cu16 Cu8 Cu7 68.64(15)
Cu20 Cu8 Cu7 57.30(13)
C103 Cu8 Cu9 161.3(5)
C73 Cu8 Cu9 39.9(5)
C74 Cu8 Cu9 72.4(5)
C109 Cu8 Cu9 66.0(4)
Cu16 Cu8 Cu9 129.7(2)
Cu20 Cu8 Cu9 71.98(14)
Cu7 Cu8 Cu9 116.5(2)
C73 Cu9 C79 174.7(7)
C73 Cu9 C80 149.4(6)
C79 Cu9 C80 33.3(6)
C73 Cu9 Cu18 133.4(5)
C79 Cu9 Cu18 47.8(4)
C80 Cu9 Cu18 72.7(5)
C73 Cu9 Cu8 44.6(5)
C79 Cu9 Cu8 131.1(4)
C80 Cu9 Cu8 158.1(5)
Cu18 Cu9 Cu8 106.24(13)
C73 Cu9 Cu10 135.6(5)
C79 Cu9 Cu10 39.7(4)
C80 Cu9 Cu10 70.2(5)
Cu18 Cu9 Cu10 52.50(6)
Cu8 Cu9 Cu10 91.52(14)
C79 Cu10 C91 156.1(6)
C79 Cu10 C92 121.7(6)
C91 Cu10 C92 34.8(6)
C79 Cu10 C109 105.1(5)
C91 Cu10 C109 97.9(5)
C92 Cu10 C109 127.4(6)
C79 Cu10 Cu18 51.2(4)
C91 Cu10 Cu18 130.1(4)
C92 Cu10 Cu18 125.2(5)
C109 Cu10 Cu18 101.7(4)
C79 Cu10 Cu20 104.8(4)
C91 Cu10 Cu20 96.1(4)
C92 Cu10 Cu20 129.2(5)
C109 Cu10 Cu20 44.5(4)
Cu18 Cu10 Cu20 69.19(7)
C79 Cu10 Cu6 162.4(4)
C91 Cu10 Cu6 41.3(4)
C92 Cu10 Cu6 75.0(5)
C109 Cu10 Cu6 57.3(3)
Cu18 Cu10 Cu6 126.16(8)
Cu20 Cu10 Cu6 62.41(7)
C79 Cu10 Cu9 40.7(4)
C91 Cu10 Cu9 163.0(4)
C92 Cu10 Cu9 159.0(5)
C109 Cu10 Cu9 65.1(3)
Cu18 Cu10 Cu9 57.63(6)
Cu20 Cu10 Cu9 71.77(6)
Cu6 Cu10 Cu9 121.78(8)
C139 Cu11 C19 142.8(5)
C139 Cu11 O1 111.8(5)
C19 Cu11 O1 105.2(4)
C139 Cu11 C20 113.8(5)
C19 Cu11 C20 32.7(5)
O1 Cu11 C20 127.9(4)
C139 Cu11 Cu2 144.1(4)
C19 Cu11 Cu2 45.4(4)
O1 Cu11 Cu2 80.8(2)
C20 Cu11 Cu2 76.9(4)
C139 Cu11 Cu33 46.3(4)
C19 Cu11 Cu33 142.1(4)
O1 Cu11 Cu33 87.1(2)
C20 Cu11 Cu33 143.9(4)
Cu2 Cu11 Cu33 104.24(7)
C127 Cu12 C13 148.3(5)
C127 Cu12 O16 99.4(4)
C13 Cu12 O16 107.7(5)
C127 Cu12 C14 119.8(6)
C13 Cu12 C14 34.5(5)
O16 Cu12 C14 140.7(5)
C127 Cu12 Cu33 48.2(4)
C13 Cu12 Cu33 146.1(4)
O16 Cu12 Cu33 88.3(3)
C14 Cu12 Cu33 118.9(4)
C127 Cu12 Cu32 47.7(4)
C13 Cu12 Cu32 132.3(4)
O16 Cu12 Cu32 65.4(3)
C14 Cu12 Cu32 140.8(4)
Cu33 Cu12 Cu32 81.49(8)
C127 Cu12 Cu2 144.8(4)
C13 Cu12 Cu2 44.7(4)
O16 Cu12 Cu2 100.8(3)
C14 Cu12 Cu2 48.2(4)
Cu33 Cu12 Cu2 103.96(7)
Cu32 Cu12 Cu2 165.27(9)
C127 Cu12 Cu3 157.0(4)
C13 Cu12 Cu3 37.1(4)
O16 Cu12 Cu3 70.9(3)
C14 Cu12 Cu3 71.5(4)
Cu33 Cu12 Cu3 147.38(8)
Cu32 Cu12 Cu3 110.26(8)
Cu2 Cu12 Cu3 58.06(6)
C55 Cu13 C115 138.8(6)
C55 Cu13 O13 108.5(5)
C115 Cu13 O13 106.3(4)
C55 Cu13 C116 115.8(6)
C115 Cu13 C116 33.6(6)
O13 Cu13 C116 135.7(5)
C55 Cu13 Cu31 47.1(5)
C115 Cu13 Cu31 134.6(4)
O13 Cu13 Cu31 110.0(2)
C116 Cu13 Cu31 101.6(4)
C55 Cu13 Cu3 150.1(5)
C115 Cu13 Cu3 45.4(4)
O13 Cu13 Cu3 92.6(2)
C116 Cu13 Cu3 48.1(4)
Cu31 Cu13 Cu3 106.25(8)
C55 Cu13 Cu4 147.9(5)
C115 Cu13 Cu4 37.2(4)
O13 Cu13 Cu4 70.9(2)
C116 Cu13 Cu4 70.7(4)
Cu31 Cu13 Cu4 164.81(9)
Cu3 Cu13 Cu4 58.74(6)
O15 Cu14 C49 98.4(5)
O15 Cu14 C43 108.4(5)
C49 Cu14 C43 150.2(6)
O15 Cu14 C44 143.9(5)
C49 Cu14 C44 116.3(6)
C43 Cu14 C44 35.5(6)
O15 Cu14 Cu5 110.0(3)
C49 Cu14 Cu5 47.0(5)
C43 Cu14 Cu5 129.0(5)
C44 Cu14 Cu5 101.3(5)
O15 Cu14 Cu6 109.8(3)
C49 Cu14 Cu6 135.0(5)
C43 Cu14 Cu6 46.0(5)
C44 Cu14 Cu6 51.7(4)
Cu5 Cu14 Cu6 89.64(8)
C1 Cu15 C91 129.4(6)
C1 Cu15 O10 120.7(5)
C91 Cu15 O10 100.4(5)
C1 Cu15 Cu6 120.7(5)
C91 Cu15 Cu6 45.4(4)
O10 Cu15 Cu6 117.0(2)
C1 Cu15 Cu5 47.9(5)
C91 Cu15 Cu5 135.9(4)
O10 Cu15 Cu5 117.0(2)
Cu6 Cu15 Cu5 94.34(8)
C1 Cu15 Cu1 44.8(4)
C91 Cu15 Cu1 159.8(4)
O10 Cu15 Cu1 77.0(2)
Cu6 Cu15 Cu1 153.05(15)
Cu5 Cu15 Cu1 58.92(14)
C1 Cu15 Cu1A 47.6(5)
C91 Cu15 Cu1A 147.9(5)
O10 Cu15 Cu1A 73.1(3)
Cu6 Cu15 Cu1A 164.6(3)
Cu5 Cu15 Cu1A 70.3(3)
Cu1 Cu15 Cu1A 12.2(2)
C67 Cu16 C103 130.1(6)
C67 Cu16 O12 118.7(5)
C103 Cu16 O12 111.0(5)
C67 Cu16 Cu21 49.2(5)
C103 Cu16 Cu21 116.6(4)
O12 Cu16 Cu21 110.7(2)
C67 Cu16 Cu8A 125.6(6)
C103 Cu16 Cu8A 44.9(7)
O12 Cu16 Cu8A 99.6(4)
Cu21 Cu16 Cu8A 83.0(4)
C67 Cu16 Cu8 133.6(5)
C103 Cu16 Cu8 45.3(5)
O12 Cu16 Cu8 91.5(2)
Cu21 Cu16 Cu8 88.80(16)
Cu8A Cu16 Cu8 8.7(3)
C25 Cu17 C31 99.3(7)
C25 Cu17 C73 140.3(8)
C31 Cu17 C73 112.8(7)
C25 Cu17 C74 108.6(8)
C31 Cu17 C74 132.2(6)
C73 Cu17 C74 31.9(6)
C25 Cu17 O6 105.9(7)
C31 Cu17 O6 92.1(5)
C73 Cu17 O6 95.9(5)
C74 Cu17 O6 115.3(5)
C25 Cu17 Cu22 56.2(6)
C31 Cu17 Cu22 50.4(5)
C73 Cu17 Cu22 162.4(5)
C74 Cu17 Cu22 161.5(4)
O6 Cu17 Cu22 81.2(3)
C25 Cu17 Cu21 44.3(5)
C31 Cu17 Cu21 128.0(5)
C73 Cu17 Cu21 117.9(4)
C74 Cu17 Cu21 98.4(5)
O6 Cu17 Cu21 72.1(3)
Cu22 Cu17 Cu21 77.88(9)
C25 Cu17 Cu23 125.9(6)
C31 Cu17 Cu23 41.4(4)
C73 Cu17 Cu23 93.8(5)
C74 Cu17 Cu23 125.4(5)
O6 Cu17 Cu23 56.6(3)
Cu22 Cu17 Cu23 70.02(9)
Cu21 Cu17 Cu23 122.08(9)
C25 Cu17 Cu8A 109.7(6)
C31 Cu17 Cu8A 150.6(6)
C73 Cu17 Cu8A 44.3(6)
C74 Cu17 Cu8A 41.7(6)
O6 Cu17 Cu8A 75.6(4)
Cu22 Cu17 Cu8A 148.0(4)
Cu21 Cu17 Cu8A 74.2(4)
Cu23 Cu17 Cu8A 112.8(3)
O11 Cu18 C79 134.2(5)
O11 Cu18 C85 112.1(4)
C79 Cu18 C85 113.5(5)
O11 Cu18 Cu10 87.0(3)
C79 Cu18 Cu10 49.0(4)
C85 Cu18 Cu10 158.9(4)
O11 Cu18 Cu23 104.7(3)
C79 Cu18 Cu23 104.2(4)
C85 Cu18 Cu23 45.0(4)
Cu10 Cu18 Cu23 140.92(9)
O11 Cu18 Cu9 113.3(2)
C79 Cu18 Cu9 47.1(4)
C85 Cu18 Cu9 108.0(3)
Cu10 Cu18 Cu9 69.87(7)
Cu23 Cu18 Cu9 71.27(7)
O11 Cu18 Cu20 44.6(2)
C79 Cu18 Cu20 93.2(4)
C85 Cu18 Cu20 143.7(4)
Cu10 Cu18 Cu20 56.83(6)
Cu23 Cu18 Cu20 106.63(7)
Cu9 Cu18 Cu20 71.92(7)
C7 Cu19 O1 138.3(5)
C7 Cu19 O13 136.8(5)
O1 Cu19 O13 82.1(3)
C7 Cu19 Cu4 58.0(4)
O1 Cu19 Cu4 162.7(2)
O13 Cu19 Cu4 80.7(2)
C7 Cu19 Cu2 56.5(4)
O1 Cu19 Cu2 84.3(2)
O13 Cu19 Cu2 140.3(2)
Cu4 Cu19 Cu2 108.31(7)
C7 Cu19 Cu5 57.2(4)
O1 Cu19 Cu5 128.2(2)
O13 Cu19 Cu5 116.0(2)
Cu4 Cu19 Cu5 62.04(7)
Cu2 Cu19 Cu5 101.73(7)
C7 Cu19 Cu1 56.0(4)
O1 Cu19 Cu1 91.2(3)
O13 Cu19 Cu1 161.7(2)
Cu4 Cu19 Cu1 105.67(12)
Cu2 Cu19 Cu1 54.87(8)
Cu5 Cu19 Cu1 56.02(9)
C7 Cu19 Cu3 60.5(4)
O1 Cu19 Cu3 116.6(2)
O13 Cu19 Cu3 91.1(2)
Cu4 Cu19 Cu3 62.54(6)
Cu2 Cu19 Cu3 62.48(6)
Cu5 Cu19 Cu3 111.34(7)
Cu1 Cu19 Cu3 107.11(10)
C109 Cu20 O12 139.9(5)
C109 Cu20 O11 139.1(5)
O12 Cu20 O11 80.3(3)
C109 Cu20 Cu10 57.1(4)
O12 Cu20 Cu10 162.7(2)
O11 Cu20 Cu10 83.5(2)
C109 Cu20 Cu7 57.0(4)
O12 Cu20 Cu7 86.9(2)
O11 Cu20 Cu7 160.1(2)
Cu10 Cu20 Cu7 106.90(8)
C109 Cu20 Cu8 58.1(4)
O12 Cu20 Cu8 92.1(3)
O11 Cu20 Cu8 131.8(3)
Cu10 Cu20 Cu8 103.38(14)
Cu7 Cu20 Cu8 63.37(15)
C109 Cu20 Cu6 59.7(4)
O12 Cu20 Cu6 119.6(2)
O11 Cu20 Cu6 113.9(3)
Cu10 Cu20 Cu6 62.14(6)
Cu7 Cu20 Cu6 59.95(7)
Cu8 Cu20 Cu6 111.10(15)
C109 Cu20 Cu18 98.8(4)
O12 Cu20 Cu18 115.0(2)
O11 Cu20 Cu18 43.0(2)
Cu10 Cu20 Cu18 53.98(6)
Cu7 Cu20 Cu18 155.75(8)
Cu8 Cu20 Cu18 103.69(14)
Cu6 Cu20 Cu18 112.12(7)
C109 Cu20 Mo3 151.5(4)
O12 Cu20 Mo3 44.0(2)
O11 Cu20 Mo3 46.3(2)
Cu10 Cu20 Mo3 124.57(7)
Cu7 Cu20 Mo3 128.28(7)
Cu8 Cu20 Mo3 97.35(14)
Cu6 Cu20 Mo3 148.73(7)
Cu18 Cu20 Mo3 71.41(5)
C25 Cu21 C67 164.7(8)
C25 Cu21 C26A 27.6(10)
C67 Cu21 C26A 137.8(10)
C25 Cu21 Cu16 144.2(6)
C67 Cu21 Cu16 48.9(5)
C26A Cu21 Cu16 168.8(10)
C25 Cu21 Cu17 47.1(6)
C67 Cu21 Cu17 147.2(5)
C26A Cu21 Cu17 74.7(9)
Cu16 Cu21 Cu17 98.29(10)
C97 Cu22 C31 142.5(8)
C97 Cu22 C25 120.2(8)
C31 Cu22 C25 95.3(8)
C97 Cu22 Cu17 163.4(5)
C31 Cu22 Cu17 53.0(5)
C25 Cu22 Cu17 49.0(5)
C85 Cu23 C31 157.1(7)
C85 Cu23 Cu18 51.7(4)
C31 Cu23 Cu18 149.2(5)
C85 Cu23 Cu17 157.1(4)
C31 Cu23 Cu17 45.7(5)
Cu18 Cu23 Cu17 105.81(8)
C85 Cu24 C133 161.9(5)
C85 Cu24 C86 35.1(5)
C133 Cu24 C86 130.7(5)
C85 Cu24 O7 101.9(5)
C133 Cu24 O7 94.1(4)
C86 Cu24 O7 135.0(5)
C85 Cu24 C134 137.6(6)
C133 Cu24 C134 29.8(5)
C86 Cu24 C134 124.0(6)
O7 Cu24 C134 96.6(4)
C85 Cu24 Cu25 144.0(4)
C133 Cu24 Cu25 42.4(3)
C86 Cu24 Cu25 117.5(4)
O7 Cu24 Cu25 91.1(2)
C134 Cu24 Cu25 72.2(4)
C85 Cu24 Cu26 145.7(4)
C133 Cu24 Cu26 47.2(4)
C86 Cu24 Cu26 176.0(4)
O7 Cu24 Cu26 47.6(2)
C134 Cu24 Cu26 52.3(4)
Cu25 Cu24 Cu26 63.74(6)
C133 Cu25 C139 160.2(6)
C133 Cu25 O9 105.5(4)
C139 Cu25 O9 93.0(5)
C133 Cu25 C140 124.8(5)
C139 Cu25 C140 35.4(5)
O9 Cu25 C140 126.2(4)
C133 Cu25 Cu24 45.2(4)
C139 Cu25 Cu24 150.0(4)
O9 Cu25 Cu24 61.1(2)
C140 Cu25 Cu24 154.4(4)
C133 Cu25 Cu33 133.1(4)
C139 Cu25 Cu33 43.0(4)
O9 Cu25 Cu33 106.9(2)
C140 Cu25 Cu33 51.9(3)
Cu24 Cu25 Cu33 153.69(8)
C133 Cu25 Cu26 43.7(4)
C139 Cu25 Cu26 144.4(4)
O9 Cu25 Cu26 92.4(2)
C140 Cu25 Cu26 136.3(4)
Cu24 Cu25 Cu26 58.13(6)
Cu33 Cu25 Cu26 101.99(7)
C121 Cu26 C122 34.6(5)
C121 Cu26 C133 159.6(5)
C122 Cu26 C133 130.3(5)
C121 Cu26 O7 104.7(5)
C122 Cu26 O7 137.3(4)
C133 Cu26 O7 92.3(4)
C121 Cu26 C134 133.8(6)
C122 Cu26 C134 120.3(6)
C133 Cu26 C134 29.9(5)
O7 Cu26 C134 97.3(5)
C121 Cu26 Cu24 147.3(4)
C122 Cu26 Cu24 172.9(4)
C133 Cu26 Cu24 45.2(3)
O7 Cu26 Cu24 47.9(2)
C134 Cu26 Cu24 52.8(5)
C121 Cu26 Cu27 40.4(4)
C122 Cu26 Cu27 71.0(4)
C133 Cu26 Cu27 136.8(3)
O7 Cu26 Cu27 78.7(2)
C134 Cu26 Cu27 108.8(4)
Cu24 Cu26 Cu27 108.56(7)
C121 Cu26 Cu25 150.3(4)
C122 Cu26 Cu25 123.0(4)
C133 Cu26 Cu25 39.4(3)
O7 Cu26 Cu25 87.0(2)
C134 Cu26 Cu25 69.3(4)
Cu24 Cu26 Cu25 58.13(6)
Cu27 Cu26 Cu25 165.27(8)
C121 Cu27 C97 169.2(6)
C121 Cu27 C98 140.6(7)
C97 Cu27 C98 33.6(6)
C121 Cu27 Cu28 49.2(4)
C97 Cu27 Cu28 141.6(5)
C98 Cu27 Cu28 141.6(5)
C121 Cu27 Cu26 43.2(4)
C97 Cu27 Cu26 131.1(5)
C98 Cu27 Cu26 137.7(6)
Cu28 Cu27 Cu26 77.77(7)
C121 Cu28 C61 158.3(6)
C121 Cu28 C62 126.8(6)
C61 Cu28 C62 33.9(6)
C121 Cu28 O2 105.3(5)
C61 Cu28 O2 96.3(5)
C62 Cu28 O2 124.3(6)
C121 Cu28 Cu27 47.9(4)
C61 Cu28 Cu27 139.4(4)
C62 Cu28 Cu27 118.5(5)
O2 Cu28 Cu27 80.9(2)
C121 Cu28 Cu29 157.6(4)
C61 Cu28 Cu29 43.9(4)
C62 Cu28 Cu29 72.8(5)
O2 Cu28 Cu29 52.8(2)
Cu27 Cu28 Cu29 116.13(9)
C121 Cu28 Cu30 137.2(4)
C61 Cu28 Cu30 41.4(4)
C62 Cu28 Cu30 68.1(5)
O2 Cu28 Cu30 87.7(2)
Cu27 Cu28 Cu30 168.63(10)
Cu29 Cu28 Cu30 55.31(6)
C61 Cu29 C67 154.3(6)
C61 Cu29 C68 123.9(7)
C67 Cu29 C68 33.2(6)
C61 Cu29 O2 96.0(5)
C67 Cu29 O2 94.2(5)
C68 Cu29 O2 121.5(6)
C61 Cu29 O14 102.8(4)
C67 Cu29 O14 101.7(5)
C68 Cu29 O14 120.0(8)
O2 Cu29 O14 83.6(3)
C61 Cu29 Cu30 47.4(4)
C67 Cu29 Cu30 155.1(5)
C68 Cu29 Cu30 145.3(6)
O2 Cu29 Cu30 93.0(2)
O14 Cu29 Cu30 55.6(2)
C61 Cu29 Cu28 47.3(4)
C67 Cu29 Cu28 134.5(5)
C68 Cu29 Cu28 139.0(8)
O2 Cu29 Cu28 49.1(2)
O14 Cu29 Cu28 99.8(2)
Cu30 Cu29 Cu28 65.80(7)
C61 Cu30 C55 153.9(6)
C61 Cu30 O3 102.3(5)
C55 Cu30 O3 97.5(4)
C61 Cu30 C56 124.8(5)
C55 Cu30 C56 34.7(5)
O3 Cu30 C56 131.8(5)
C61 Cu30 O14 99.7(4)
C55 Cu30 O14 98.2(5)
O3 Cu30 O14 86.7(3)
C56 Cu30 O14 94.2(4)
C61 Cu30 Cu29 46.1(4)
C55 Cu30 Cu29 145.4(5)
O3 Cu30 Cu29 100.2(2)
C56 Cu30 Cu29 118.8(4)
O14 Cu30 Cu29 53.7(2)
C61 Cu30 Cu31 134.8(4)
C55 Cu30 Cu31 40.7(4)
O3 Cu30 Cu31 68.8(2)
C56 Cu30 Cu31 70.7(4)
O14 Cu30 Cu31 122.9(2)
Cu29 Cu30 Cu31 168.93(8)
C61 Cu30 Cu28 43.4(4)
C55 Cu30 Cu28 153.1(4)
O3 Cu30 Cu28 59.0(2)
C56 Cu30 Cu28 167.1(4)
O14 Cu30 Cu28 93.6(2)
Cu29 Cu30 Cu28 58.89(7)
Cu31 Cu30 Cu28 113.22(8)
C55 Cu31 C37 166.7(7)
C55 Cu31 C38 132.8(7)
C37 Cu31 C38 33.9(7)
C55 Cu31 Cu13 48.1(5)
C37 Cu31 Cu13 143.4(5)
C38 Cu31 Cu13 158.8(5)
C55 Cu31 Cu30 43.8(4)
C37 Cu31 Cu30 135.0(5)
C38 Cu31 Cu30 121.6(5)
Cu13 Cu31 Cu30 74.70(7)
C55 Cu31 Cu32 155.7(5)
C37 Cu31 Cu32 37.5(5)
C38 Cu31 Cu32 71.4(6)
Cu13 Cu31 Cu32 110.70(9)
Cu30 Cu31 Cu32 128.17(8)
C37 Cu32 C127 176.3(6)
C37 Cu32 C128 141.8(7)
C127 Cu32 C128 34.7(5)
C37 Cu32 Cu12 135.5(5)
C127 Cu32 Cu12 48.0(4)
C128 Cu32 Cu12 77.1(4)
C37 Cu32 Cu31 42.3(5)
C127 Cu32 Cu31 141.3(4)
C128 Cu32 Cu31 174.9(4)
Cu12 Cu32 Cu31 97.91(9)
C127 Cu33 C139 153.3(5)
C127 Cu33 C140 137.5(5)
C139 Cu33 C140 33.2(5)
C127 Cu33 O4 110.1(4)
C139 Cu33 O4 95.8(4)
C140 Cu33 O4 103.6(4)
C127 Cu33 Cu12 51.2(4)
C139 Cu33 Cu12 121.2(4)
C140 Cu33 Cu12 148.1(3)
O4 Cu33 Cu12 96.7(2)
C127 Cu33 Cu11 127.0(4)
C139 Cu33 Cu11 44.6(4)
C140 Cu33 Cu11 77.6(3)
O4 Cu33 Cu11 88.9(2)
Cu12 Cu33 Cu11 78.53(7)
C127 Cu33 Cu25 159.2(4)
C139 Cu33 Cu25 44.9(4)
C140 Cu33 Cu25 45.8(3)
O4 Cu33 Cu25 58.3(2)
Cu12 Cu33 Cu25 141.32(9)
Cu11 Cu33 Cu25 72.49(6)
Cu1 Cu1A C19 95.1(15)
Cu1 Cu1A C1 72.2(13)
C19 Cu1A C1 166.9(11)
Cu1 Cu1A C2 91.0(15)
C19 Cu1A C2 156.2(9)
C1 Cu1A C2 32.1(6)
Cu1 Cu1A C20 123.1(15)
C19 Cu1A C20 28.7(6)
C1 Cu1A C20 162.0(8)
C2 Cu1A C20 142.7(9)
Cu1 Cu1A Cu15 83.8(13)
C19 Cu1A Cu15 133.4(7)
C1 Cu1A Cu15 43.9(4)
C2 Cu1A Cu15 70.1(5)
C20 Cu1A Cu15 123.5(6)
Cu1 Cu1A Cu2 54.0(12)
C19 Cu1A Cu2 41.6(5)
C1 Cu1A Cu2 126.2(8)
C2 Cu1A Cu2 135.4(7)
C20 Cu1A Cu2 70.3(4)
Cu15 Cu1A Cu2 123.6(5)
C103 Cu8A C74 147.4(11)
C103 Cu8A C73 173.2(14)
C74 Cu8A C73 34.4(7)
C103 Cu8A Cu16 50.2(7)
C74 Cu8A Cu16 130.1(10)
C73 Cu8A Cu16 136.0(11)
C103 Cu8A Cu17 139.5(11)
C74 Cu8A Cu17 47.4(7)
C73 Cu8A Cu17 47.3(7)
Cu16 Cu8A Cu17 91.2(6)
O9 Mo1 O10 104.6(4)
O9 Mo1 O11 95.7(4)
O10 Mo1 O11 103.8(4)
O9 Mo1 O1 96.4(4)
O10 Mo1 O1 100.6(4)
O11 Mo1 O1 149.0(3)
O9 Mo1 O5 103.2(3)
O10 Mo1 O5 152.2(4)
O11 Mo1 O5 75.0(3)
O1 Mo1 O5 74.5(3)
O9 Mo1 O8 174.2(3)
O10 Mo1 O8 81.2(3)
O11 Mo1 O8 82.2(3)
O1 Mo1 O8 82.9(3)
O5 Mo1 O8 71.1(3)
O4 Mo2 O3 103.6(4)
O4 Mo2 O16 103.2(4)
O3 Mo2 O16 103.1(4)
O4 Mo2 O5 99.0(4)
O3 Mo2 O5 89.3(3)
O16 Mo2 O5 151.1(4)
O4 Mo2 O1 88.2(4)
O3 Mo2 O1 158.3(3)
O16 Mo2 O1 91.5(4)
O5 Mo2 O1 70.7(3)
O4 Mo2 O13 161.9(4)
O3 Mo2 O13 91.3(4)
O16 Mo2 O13 82.8(4)
O5 Mo2 O13 70.7(3)
O1 Mo2 O13 74.5(3)
O2 Mo3 O6 105.7(4)
O2 Mo3 O7 102.5(4)
O6 Mo3 O7 103.1(4)
O2 Mo3 O5 94.1(3)
O6 Mo3 O5 150.9(4)
O7 Mo3 O5 92.8(3)
O2 Mo3 O12 91.0(4)
O6 Mo3 O12 86.9(4)
O7 Mo3 O12 160.1(3)
O5 Mo3 O12 71.4(3)
O2 Mo3 O11 160.4(4)
O6 Mo3 O11 85.9(4)
O7 Mo3 O11 89.8(3)
O5 Mo3 O11 69.7(3)
O12 Mo3 O11 73.6(3)
O2 Mo3 Cu20 128.8(3)
O6 Mo3 Cu20 65.5(3)
O7 Mo3 Cu20 128.7(3)
O5 Mo3 Cu20 85.4(2)
O12 Mo3 Cu20 40.6(2)
O11 Mo3 Cu20 41.8(2)
O15 Mo4 O14 104.2(4)
O15 Mo4 O13 104.9(4)
O14 Mo4 O13 97.9(4)
O15 Mo4 O12 101.7(4)
O14 Mo4 O12 94.1(4)
O13 Mo4 O12 147.0(3)
O15 Mo4 O5 152.1(4)
O14 Mo4 O5 103.5(4)
O13 Mo4 O5 74.4(3)
O12 Mo4 O5 73.0(3)
O15 Mo4 O8 82.2(3)
O14 Mo4 O8 173.4(4)
O13 Mo4 O8 81.7(3)
O12 Mo4 O8 83.0(3)
O5 Mo4 O8 70.0(3)
Mo1 O1 Cu19 113.8(4)
Mo1 O1 Cu11 102.7(4)
Cu19 O1 Cu11 112.1(3)
Mo1 O1 Mo2 106.2(3)
Cu19 O1 Mo2 98.4(3)
Cu11 O1 Mo2 124.1(4)
Mo3 O2 Cu28 135.5(5)
Mo3 O2 Cu29 139.7(5)
Cu28 O2 Cu29 78.1(3)
Mo2 O3 Cu30 139.8(5)
Mo2 O4 Cu33 112.9(4)
Mo2 O5 Mo3 138.2(4)
Mo2 O5 Mo1 102.7(3)
Mo3 O5 Mo1 102.2(3)
Mo2 O5 Mo4 101.4(3)
Mo3 O5 Mo4 100.3(3)
Mo1 O5 Mo4 111.1(3)
Mo3 O6 Cu17 156.9(6)
Mo3 O7 Cu26 134.3(4)
Mo3 O7 Cu24 138.1(4)
Cu26 O7 Cu24 84.4(3)
Mo1 O8 Mo4 107.9(3)
Mo1 O9 Cu25 142.0(4)
Mo1 O10 Cu15 124.5(5)
Mo1 O11 Cu18 124.5(4)
Mo1 O11 Cu20 124.8(4)
Cu18 O11 Cu20 92.4(3)
Mo1 O11 Mo3 106.7(4)
Cu18 O11 Mo3 112.1(4)
Cu20 O11 Mo3 91.9(3)
Mo4 O12 Cu20 122.3(4)
Mo4 O12 Cu16 116.7(4)
Cu20 O12 Cu16 102.4(3)
Mo4 O12 Mo3 108.7(4)
Cu20 O12 Mo3 95.4(3)
Cu16 O12 Mo3 108.9(4)
Mo4 O13 Cu19 116.0(4)
Mo4 O13 Cu13 128.4(4)
Cu19 O13 Cu13 103.9(3)
Mo4 O13 Mo2 106.5(3)
Cu19 O13 Mo2 94.9(3)
Cu13 O13 Mo2 100.8(3)
Mo4 O14 Cu29 135.4(5)
Mo4 O14 Cu30 127.9(4)
Cu29 O14 Cu30 70.8(3)
Mo4 O15 Cu14 133.8(5)
Mo2 O16 Cu12 126.7(5)

loop_
_geom_bond_atom_site_label_1
_geom_bond_atom_site_label_2
_geom_bond_distance
B1 F4 1.30(3)
B1 F3 1.30(3)
B1 F2 1.41(3)
B1 F1 1.42(3)
C1 C2 1.20(2)
C1 Cu15 1.974(14)
C1 Cu5 1.982(16)
C1 Cu1 2.005(15)
C1 Cu1A 2.105(19)
C2 C3 1.48(2)
C2 Cu1A 2.22(2)
C2 Cu1 2.31(2)
C3 C4A 1.46(3)
C3 C6 1.47(8)
C3 C5 1.54(6)
C3 C6A 1.56(5)
C3 C5A 1.57(4)
C3 C4 1.69(5)
C7 C8 1.250(19)
C7 Cu19 1.897(14)
C7 Cu2 2.268(15)
C7 Cu4 2.280(14)
C7 Cu1 2.430(15)
C7 Cu5 2.432(13)
C8 C9 1.431(18)
C9 C10 1.53(2)
C9 C12 1.54(2)
C9 C11 1.56(2)
C13 C14 1.234(19)
C13 Cu3 1.883(14)
C13 Cu12 2.027(14)
C13 Cu2 2.065(13)
C14 C15 1.489(18)
C14 Cu12 2.120(13)
C14 Cu2 2.194(15)
C15 C18 1.46(2)
C15 C16 1.53(2)
C15 C17 1.55(2)
C19 C20 1.223(19)
C19 Cu1A 1.850(17)
C19 Cu2 1.943(15)
C19 Cu1 1.997(13)
C19 Cu11 2.084(13)
C20 C21 1.49(2)
C20 Cu11 2.229(13)
C20 Cu1A 2.462(19)
C21 C23 1.51(3)
C21 C24 1.53(2)
C21 C22 1.55(2)
C25 C26A 1.09(4)
C25 C26 1.39(3)
C25 Cu21 1.911(18)
C25 Cu17 2.00(2)
C25 Cu22 2.21(2)
C26 C27 1.527(10)
C27 C28 1.43(6)
C27 C29 1.50(7)
C27 C30 1.530(10)
C31 C32 1.12(2)
C31 Cu23 1.944(15)
C31 Cu22 2.031(17)
C31 Cu17 2.106(18)
C32 C33A 1.529(10)
C32 C33 1.55(4)
C33 C35 1.521(10)
C33 C36 1.522(10)
C33 C34 1.528(10)
C37 C38 1.22(2)
C37 Cu32 1.837(16)
C37 Cu31 2.034(16)
C38 C39 1.47(3)
C38 Cu31 2.14(2)
C39 C41 1.48(4)
C39 C41A 1.52(4)
C39 C42A 1.55(4)
C39 C40 1.57(4)
C39 C42 1.58(3)
C39 C40A 1.63(4)
C43 C44 1.25(2)
C43 Cu7 1.894(15)
C43 Cu14 2.040(14)
C43 Cu6 2.041(16)
C44 C45 1.51(2)
C44 Cu14 2.072(15)
C44 Cu6 2.248(15)
C45 C48A 1.31(7)
C45 C46A 1.46(5)
C45 C47 1.50(3)
C45 C48 1.59(4)
C45 C46 1.65(3)
C45 C47A 1.76(6)
C49 C50 1.18(2)
C49 Cu5 1.949(16)
C49 Cu14 2.034(13)
C49 Cu4 2.057(13)
C50 C51 1.56(2)
C50 Cu4 2.075(16)
C51 C54 1.49(3)
C51 C52 1.51(3)
C51 C53 1.52(3)
C51 C52A 2.05(18)
C55 C56 1.24(2)
C55 Cu31 1.940(16)
C55 Cu13 1.969(16)
C55 Cu30 2.061(14)
C56 C57 1.47(2)
C56 Cu30 2.106(13)
C57 C59 1.53(3)
C57 C60 1.54(3)
C57 C58 1.56(3)
C61 C62 1.24(2)
C61 Cu29 1.947(14)
C61 Cu30 1.987(13)
C61 Cu28 2.062(14)
C62 C63 1.53(2)
C62 Cu28 2.166(16)
C63 C64 1.49(3)
C63 C65 1.49(3)
C63 C66 1.60(3)
C67 C68 1.18(2)
C67 Cu16 1.932(16)
C67 Cu21 1.940(16)
C67 Cu29 2.029(15)
C68 C69 1.51(3)
C68 Cu29 2.092(18)
C69 C70 1.52(5)
C69 C72 1.58(5)
C69 C71 1.60(6)
C73 C74 1.19(2)
C73 Cu9 1.869(18)
C73 Cu8 2.046(16)
C73 Cu8A 2.05(3)
C73 Cu17 2.163(18)
C74 C75 1.57(4)
C74 C75A 1.62(4)
C74 Cu8A 1.96(3)
C74 Cu17 2.167(16)
C74 Cu8 2.176(17)
C75 C78 1.48(6)
C75 C77 1.58(7)
C75 C76 1.70(5)
C76 C75A 1.40(4)
C79 C80 1.19(2)
C79 Cu10 1.955(15)
C79 Cu9 1.995(14)
C79 Cu18 2.018(14)
C80 C81 1.52(2)
C80 Cu9 2.139(16)
C81 C82A 1.44(4)
C81 C83 1.50(3)
C81 C84 1.51(3)
C81 C82 1.67(4)
C85 C86 1.241(19)
C85 Cu23 1.883(14)
C85 Cu24 2.012(12)
C85 Cu18 2.091(13)
C86 C87 1.44(2)
C86 Cu24 2.090(13)
C87 C88 1.485(18)
C87 C89 1.511(17)
C87 C89A 1.525(10)
C87 C88A 1.527(10)
C87 C90A 1.540(10)
C87 C90 1.574(19)
C91 C92 1.26(2)
C91 Cu6 1.873(15)
C91 Cu15 2.031(13)
C91 Cu10 2.059(13)
C92 C93 1.54(4)
C92 C93A 1.62(5)
C92 Cu10 2.133(15)
C93 C94 1.527(10)
C93 C96 1.533(10)
C93 C95 1.536(10)
C97 C98 1.20(2)
C97 Cu22 1.914(15)
C97 Cu27 1.987(14)
C98 C99 1.50(3)
C98 Cu27 2.137(16)
C99 C100 1.51(3)
C99 C202 1.57(3)
C99 C101 1.57(3)
C99 C102 1.70(11)
C103 C104 1.22(2)
C103 Cu8A 1.87(3)
C103 Cu8 1.938(18)
C103 Cu16 2.034(15)
C103 Cu7 2.035(14)
C104 C105 1.54(3)
C104 Cu7 2.092(16)
C105 C107 1.34(5)
C105 C206 1.39(5)
C105 C208 1.57(4)
C105 C207 1.67(5)
C105 C108 1.71(5)
C105 C106 1.80(6)
C109 C110 1.21(2)
C109 Cu20 1.889(14)
C109 Cu10 2.264(14)
C109 Cu7 2.306(14)
C109 Cu8 2.384(15)
C109 Cu6 2.495(13)
C110 C111 1.48(2)
C110 C211 1.60(7)
C111 C114 1.528(18)
C111 C112 1.55(3)
C111 C113 1.57(3)
C115 C116 1.25(2)
C115 Cu4 1.871(15)
C115 Cu3 2.020(14)
C115 Cu13 2.049(14)
C116 C117 1.51(2)
C116 Cu3 2.139(14)
C116 Cu13 2.240(13)
C117 C118 1.49(3)
C117 C119 1.529(10)
C117 C219 1.533(10)
C117 C120 1.56(3)
C121 C122 1.227(19)
C121 Cu27 1.923(15)
C121 Cu28 1.962(14)
C121 Cu26 2.031(13)
C122 C123 1.50(2)
C122 Cu26 2.090(13)
C123 C125 1.51(2)
C123 C126 1.52(3)
C123 C124 1.52(2)
C127 C128 1.22(2)
C127 Cu33 1.912(13)
C127 Cu32 1.991(13)
C127 Cu12 1.998(13)
C128 C129 1.54(2)
C128 Cu32 2.083(17)
C129 C230 1.35(7)
C129 C132 1.50(4)
C129 C131 1.51(4)
C129 C130 1.57(4)
C129 C231 1.65(8)
C129 C232 1.69(9)
C133 C134 1.17(2)
C133 Cu25 1.933(12)
C133 Cu24 2.033(13)
C133 Cu26 2.103(13)
C134 C135 1.51(2)
C134 Cu26 2.347(16)
C134 Cu24 2.361(19)
C135 C137 1.50(3)
C135 C138 1.54(3)
C135 C136 1.55(3)
C139 C140 1.267(19)
C139 Cu11 1.931(14)
C139 Cu33 1.989(13)
C139 Cu25 2.056(13)
C140 C141 1.469(19)
C140 Cu25 2.105(12)
C140 Cu33 2.313(13)
C141 C143 1.50(2)
C141 C142 1.52(2)
C141 C144 1.55(2)
C211 C214 1.529(10)
C211 C212 1.55(3)
C211 C213 1.56(3)
C26A C27A 1.529(10)
C26A Cu21 2.33(3)
C27A C28A 1.46(7)
C27A C30A 1.530(10)
C27A C29A 1.70(8)
C33A C35A 1.526(10)
C33A C36A 1.528(10)
C33A C34A 1.529(10)
C75A C78A 1.63(5)
C75A C77A 1.63(6)
C93A C95A 1.528(10)
C93A C94A 1.531(10)
C93A C96A 1.532(10)
Cu1 Cu1A 0.605(10)
Cu1 Cu2 2.582(4)
Cu1 Cu5 2.712(6)
Cu1 Cu15 2.846(4)
Cu1 Cu19 2.912(6)
Cu2 Cu19 2.672(2)
Cu2 Cu11 2.718(2)
Cu2 Cu1A 2.890(13)
Cu2 Cu3 2.905(2)
Cu2 Cu12 2.936(2)
Cu3 Cu13 2.838(2)
Cu3 Cu4 2.885(3)
Cu3 Cu19 2.915(2)
Cu3 Cu12 3.047(2)
Cu4 Cu19 2.622(2)
Cu4 Cu5 2.833(3)
Cu4 Cu13 3.034(3)
Cu5 Cu14 2.644(3)
Cu5 Cu15 2.659(3)
Cu5 Cu19 2.862(3)
Cu6 Cu15 2.614(3)
Cu6 Cu7 2.773(3)
Cu6 Cu10 2.833(3)
Cu6 Cu14 2.838(3)
Cu6 Cu20 2.840(3)
Cu7 Cu20 2.705(2)
Cu7 Cu8 2.873(7)
Cu8 Cu16 2.724(6)
Cu8 Cu20 2.765(6)
Cu8 Cu9 2.901(6)
Cu9 Cu18 2.716(2)
Cu9 Cu10 3.019(3)
Cu10 Cu18 2.551(2)
Cu10 Cu20 2.640(2)
Cu11 O1 2.159(8)
Cu11 Cu33 2.748(2)
Cu12 O16 2.055(9)
Cu12 Cu33 2.531(2)
Cu12 Cu32 2.678(3)
Cu13 O13 2.135(8)
Cu13 Cu31 2.636(3)
Cu14 O15 2.033(9)
Cu15 O10 2.069(9)
Cu15 Cu1A 2.848(11)
Cu16 O12 2.109(8)
Cu16 Cu21 2.538(3)
Cu16 Cu8A 2.64(2)
Cu17 O6 2.274(8)
Cu17 Cu22 2.564(3)
Cu17 Cu21 2.735(3)
Cu17 Cu23 2.936(3)
Cu17 Cu8A 2.94(2)
Cu18 O11 2.012(8)
Cu18 Cu23 2.647(2)
Cu18 Cu20 2.948(2)
Cu19 O1 2.023(8)
Cu19 O13 2.105(8)
Cu20 O12 2.029(8)
Cu20 O11 2.072(8)
Cu20 Mo3 3.104(2)
Cu24 O7 2.135(8)
Cu24 Cu25 2.863(2)
Cu24 Cu26 2.863(2)
Cu25 O9 2.092(8)
Cu25 Cu33 2.912(2)
Cu25 Cu26 3.023(2)
Cu26 O7 2.125(8)
Cu26 Cu27 2.947(3)
Cu27 Cu28 2.572(3)
Cu28 O2 2.170(9)
Cu28 Cu29 2.806(3)
Cu28 Cu30 2.990(2)
Cu29 O2 2.284(9)
Cu29 O14 2.299(9)
Cu29 Cu30 2.695(2)
Cu30 O3 2.082(9)
Cu30 O14 2.354(9)
Cu30 Cu31 2.963(3)
Cu31 Cu32 2.972(3)
Cu33 O4 2.319(9)
Mo1 O9 1.733(8)
Mo1 O10 1.742(9)
Mo1 O11 1.910(8)
Mo1 O1 1.949(8)
Mo1 O5 2.176(7)
Mo1 O8 2.249(7)
Mo2 O4 1.728(8)
Mo2 O3 1.756(8)
Mo2 O16 1.798(8)
Mo2 O5 2.101(7)
Mo2 O1 2.223(8)
Mo2 O13 2.257(8)
Mo3 O2 1.735(9)
Mo3 O6 1.751(8)
Mo3 O7 1.759(8)
Mo3 O5 2.115(7)
Mo3 O12 2.165(8)
Mo3 O11 2.245(9)
Mo4 O15 1.712(9)
Mo4 O14 1.727(9)
Mo4 O13 1.922(8)
Mo4 O12 1.945(8)
Mo4 O5 2.236(8)
Mo4 O8 2.252(7)

loop_
_platon_squeeze_void_nr
_platon_squeeze_void_average_x
_platon_squeeze_void_average_y
_platon_squeeze_void_average_z
_platon_squeeze_void_volume
_platon_squeeze_void_count_electrons
_platon_squeeze_void_content
1 0.000 0.000 0.500 252 106 ' '
2 -0.268 0.250 0.366 897 365 ' '
3 0.000 0.500 0.000 252 105 ' '
4 0.268 0.750 0.155 897 372 ' '
5 0.189 0.545 0.463 81 49 ' '
6 0.189 0.955 0.963 81 48 ' '
7 0.214 0.137 0.578 13 7 ' '
8 0.214 0.363 0.078 13 8 ' '
9 0.811 0.045 1.037 81 42 ' '
10 0.811 0.455 0.537 80 41 ' '
11 0.786 0.637 0.922 13 5 ' '
12 0.786 0.863 0.422 13 5 ' '
